data_4309679
loop_
_publ_author_name
'Umesh N. Nehete'
'Herbert W. Roesky'
'Hongping Zhu'
'Sharanappa Nembenna'
'Hans-Georg Schmidt'
'Mathias Noltemeyer'
'Dmitrij Bogdanov'
'Konrad Samwer'

_publ_section_title
;
Polyhedral Cobalt(II) and Iron(II) Siloxanes: Synthesis and X-ray Crystal
Structure of [(RSi(OH)O2)Co(OPMe3)]4 and
[(RSiO3)2(RSi(OH)O2)4(\m3-OH)2Fe8(THF)4] (R = (2,6-iPr2C6H3)N(SiMe3))
;
_journal_name_full 'Inorganic Chemistry'
_journal_page_first 7243
_journal_page_last 7248
_journal_paper_doi 10.1021/ic050859n
_journal_volume 44
_journal_year 2005
_chemical_formula_sum 'C72 H144 Co4 N4 O16 P4 Si8'
_chemical_formula_weight 1906.23
_chemical_name_systematic
; 
 ? 
;
_space_group_IT_number 14
_symmetry_cell_setting monoclinic
_symmetry_space_group_name_Hall '-P 2ybc'
_symmetry_space_group_name_H-M 'P 1 21/c 1'
_atom_sites_solution_hydrogens geom
_atom_sites_solution_primary direct
_atom_sites_solution_secondary difmap
_audit_creation_method SHELXL-97
_cell_angle_alpha 90.00
_cell_angle_beta 106.41(3)
_cell_angle_gamma 90.00
_cell_formula_units_Z 8
_cell_length_a 28.705(6)
_cell_length_b 27.685(6)
_cell_length_c 29.579(6)
_cell_measurement_temperature 133(2)
_cell_volume 22549(9)
_computing_structure_refinement 'SHELXL-97 (Sheldrick, 1997)'
_computing_structure_solution 'SHELXS-97 (Sheldrick, 1990)'
_diffrn_ambient_temperature 133(2)
_diffrn_measured_fraction_theta_full 0.778
_diffrn_measured_fraction_theta_max 0.778
_diffrn_measurement_device_type IPDS2
_diffrn_radiation_monochromator graphite
_diffrn_radiation_source 'fine-focus sealed tube'
_diffrn_radiation_type MoK\a
_diffrn_radiation_wavelength 0.71073
_diffrn_reflns_av_R_equivalents 0.1441
_diffrn_reflns_av_sigmaI/netI 0.4750
_diffrn_reflns_limit_h_max 33
_diffrn_reflns_limit_h_min -32
_diffrn_reflns_limit_k_max 32
_diffrn_reflns_limit_k_min -31
_diffrn_reflns_limit_l_max 34
_diffrn_reflns_limit_l_min -34
_diffrn_reflns_number 60890
_diffrn_reflns_theta_full 24.92
_diffrn_reflns_theta_max 24.92
_diffrn_reflns_theta_min 1.60
_exptl_absorpt_coefficient_mu 0.769
_exptl_absorpt_correction_T_max 0.8614
_exptl_absorpt_correction_T_min 0.8021
_exptl_crystal_density_diffrn 1.123
_exptl_crystal_density_method 'not measured'
_exptl_crystal_F_000 8096
_exptl_crystal_size_max 0.30
_exptl_crystal_size_mid 0.20
_exptl_crystal_size_min 0.20
_refine_diff_density_max 0.777
_refine_diff_density_min -0.382
_refine_diff_density_rms 0.094
_refine_ls_extinction_method none
_refine_ls_goodness_of_fit_ref 0.697
_refine_ls_hydrogen_treatment mixed
_refine_ls_matrix_type full
_refine_ls_number_parameters 2032
_refine_ls_number_reflns 30611
_refine_ls_number_restraints 2771
_refine_ls_restrained_S_all 0.668
_refine_ls_R_factor_all 0.2562
_refine_ls_R_factor_gt 0.0676
_refine_ls_shift/su_max 0.020
_refine_ls_shift/su_mean 0.000
_refine_ls_structure_factor_coef Fsqd
_refine_ls_weighting_details 'calc w=1/[\s^2^(Fo^2^)+(0.0510P)^2^+0.0000P] where P=(Fo^2^+2Fc^2^)/3'
_refine_ls_weighting_scheme calc
_refine_ls_wR_factor_gt 0.1319
_refine_ls_wR_factor_ref 0.1844
_reflns_number_gt 7576
_reflns_number_total 30611
_reflns_threshold_expression >2sigma(I)
_cod_data_source_file ic050859nsi20050527_102554.cif
_cod_data_source_block r1173
_cod_original_cell_volume 22549(8)
_cod_database_code 4309679

loop_
_symmetry_equiv_pos_as_xyz
'x, y, z'
'-x, y+1/2, -z+1/2'
'-x, -y, -z'
'x, -y-1/2, z-1/2'

loop_
_atom_site_label
_atom_site_type_symbol
_atom_site_fract_x
_atom_site_fract_y
_atom_site_fract_z
_atom_site_U_iso_or_equiv
_atom_site_adp_type
_atom_site_occupancy
_atom_site_symmetry_multiplicity
_atom_site_calc_flag
_atom_site_refinement_flags
_atom_site_disorder_assembly
_atom_site_disorder_group
Co1 Co 0.50498(7) 0.66458(6) 0.75502(6) 0.0257(5) Uani 1 1 d U . .
Si1 Si 0.44214(14) 0.76613(13) 0.75526(12) 0.0263(9) Uani 1 1 d U . .
N1 N 0.3977(4) 0.7736(4) 0.7019(3) 0.023(2) Uani 1 1 d U . .
P1 P 0.48859(17) 0.58313(15) 0.67851(13) 0.0454(11) Uani 1 1 d U . .
O1 O 0.4933(4) 0.6354(3) 0.6925(3) 0.039(2) Uani 1 1 d U . .
Co2 Co 0.54436(7) 0.67991(7) 0.89931(6) 0.0287(5) Uani 1 1 d U . .
Si2 Si 0.56325(15) 0.79006(14) 0.88320(12) 0.0316(10) Uani 1 1 d U . .
N2 N 0.5609(4) 0.8431(4) 0.9161(4) 0.037(2) Uani 1 1 d U . .
P2 P 0.60864(16) 0.64702(15) 0.99939(12) 0.0424(11) Uani 1 1 d U . .
O2 O 0.5597(3) 0.6535(3) 0.9637(3) 0.037(2) Uani 1 1 d U . .
Co3 Co 0.55607(7) 0.75476(6) 0.78166(6) 0.0269(5) Uani 1 1 d U . .
Si3 Si 0.45272(14) 0.62392(14) 0.82580(12) 0.0264(9) Uani 1 1 d U . .
P3 P 0.60048(16) 0.83704(15) 0.73437(14) 0.0428(11) Uani 1 1 d U . .
N3 N 0.4408(4) 0.5691(4) 0.8488(4) 0.029(2) Uani 1 1 d U . .
O3 O 0.5935(3) 0.7848(3) 0.7420(3) 0.036(2) Uani 1 1 d U . .
Co4 Co 0.45566(7) 0.73260(6) 0.85800(6) 0.0264(5) Uani 1 1 d U . .
Si4 Si 0.60627(14) 0.65246(14) 0.83130(12) 0.0289(10) Uani 1 1 d U . .
N4 N 0.6667(4) 0.6503(4) 0.8304(4) 0.030(2) Uani 1 1 d U . .
O4 O 0.4132(3) 0.7537(3) 0.8961(3) 0.041(2) Uani 1 1 d U . .
P4 P 0.35836(17) 0.75593(18) 0.88462(14) 0.0575(13) Uani 1 1 d U . .
Co5 Co 0.00566(7) 0.32147(6) 0.76510(6) 0.0257(5) Uani 1 1 d U . .
Si5 Si -0.05985(14) 0.22127(14) 0.76216(12) 0.0267(9) Uani 1 1 d U . .
P5 P -0.00466(17) 0.40663(14) 0.69290(13) 0.0418(11) Uani 1 1 d U . .
N5 N -0.1042(4) 0.2155(4) 0.7076(3) 0.028(2) Uani 1 1 d U . .
O5 O -0.0032(3) 0.3536(3) 0.7034(3) 0.034(2) Uani 1 1 d U . .
Co6 Co 0.04366(7) 0.30214(7) 0.90940(6) 0.0269(5) Uani 1 1 d U . .
Si6 Si 0.05767(14) 0.19141(14) 0.89166(12) 0.0271(9) Uani 1 1 d U . .
O6 O 0.0595(3) 0.3310(3) 0.9734(3) 0.037(2) Uani 1 1 d U . .
N6 N 0.0508(4) 0.1390(4) 0.9215(3) 0.031(2) Uani 1 1 d U . .
Co7 Co 0.05407(7) 0.22934(6) 0.79122(6) 0.0255(5) Uani 1 1 d U . .
Si7 Si 0.10657(14) 0.32872(14) 0.84344(12) 0.0280(9) Uani 1 1 d U . .
P7 P 0.09693(16) 0.14510(14) 0.74430(13) 0.0417(11) Uani 1 1 d U . .
O7 O 0.0914(3) 0.1984(3) 0.7528(3) 0.034(2) Uani 1 1 d U . .
N7 N 0.1665(4) 0.3309(4) 0.8419(3) 0.029(2) Uani 1 1 d U . .
Co8 Co -0.04699(7) 0.25293(6) 0.86585(6) 0.0263(5) Uani 1 1 d U . .
Si8 Si -0.04639(15) 0.36200(14) 0.83551(12) 0.0281(9) Uani 1 1 d U . .
P8 P -0.14512(16) 0.23131(17) 0.89067(14) 0.0513(12) Uani 1 1 d U . .
O8 O -0.0906(3) 0.2324(3) 0.9030(3) 0.037(2) Uani 1 1 d U . .
N8 N -0.0592(4) 0.4164(4) 0.8596(3) 0.029(2) Uani 1 1 d U . .
P9 P 0.10732(16) 0.33515(16) 1.01066(13) 0.0448(11) Uani 1 1 d U . .
Si11 Si 0.34565(15) 0.73878(15) 0.68233(13) 0.0347(10) Uani 1 1 d U . .
C11 C 0.4082(5) 0.8097(5) 0.6711(4) 0.031(3) Uani 1 1 d U . .
O11 O 0.4639(3) 0.8203(3) 0.7711(3) 0.031(2) Uani 1 1 d U . .
H11A H 0.4922 0.8180 0.7892 0.046 Uiso 1 1 calc R . .
C12 C 0.4292(5) 0.7961(5) 0.6348(4) 0.033(3) Uani 1 1 d U . .
O12 O 0.4175(3) 0.7414(3) 0.7919(2) 0.0245(19) Uani 1 1 d U . .
C13 C 0.4368(6) 0.8347(5) 0.6043(5) 0.042(4) Uani 1 1 d U . .
H13A H 0.4514 0.8271 0.5801 0.051 Uiso 1 1 calc R . .
O13 O 0.4875(3) 0.7335(3) 0.7505(3) 0.0245(17) Uani 1 1 d U . .
C14 C 0.4239(6) 0.8814(5) 0.6091(5) 0.042(4) Uani 1 1 d U . .
H14A H 0.4299 0.9056 0.5887 0.051 Uiso 1 1 calc R . .
C15 C 0.4013(6) 0.8940(5) 0.6446(5) 0.044(4) Uani 1 1 d U . .
H15A H 0.3912 0.9263 0.6472 0.053 Uiso 1 1 calc R . .
C16 C 0.3941(5) 0.8585(5) 0.6756(5) 0.033(3) Uani 1 1 d U . .
C17 C 0.3080(5) 0.7608(6) 0.6230(4) 0.051(4) Uani 1 1 d U . .
H17A H 0.2924 0.7914 0.6268 0.076 Uiso 1 1 calc R . .
H17B H 0.2832 0.7368 0.6088 0.076 Uiso 1 1 calc R . .
H17C H 0.3291 0.7658 0.6024 0.076 Uiso 1 1 calc R . .
C18 C 0.3073(5) 0.7428(5) 0.7241(4) 0.039(4) Uiso 1 1 d U . .
H18A H 0.3271 0.7347 0.7560 0.058 Uiso 1 1 calc R . .
H18B H 0.2802 0.7200 0.7143 0.058 Uiso 1 1 calc R . .
H18C H 0.2947 0.7757 0.7237 0.058 Uiso 1 1 calc R . .
C19 C 0.3608(6) 0.6746(5) 0.6764(5) 0.044(4) Uani 1 1 d U . .
H19A H 0.3830 0.6633 0.7061 0.065 Uiso 1 1 calc R . .
H19B H 0.3764 0.6713 0.6510 0.065 Uiso 1 1 calc R . .
H19C H 0.3310 0.6553 0.6688 0.065 Uiso 1 1 calc R . .
Si21 Si 0.5265(2) 0.89282(16) 0.89430(16) 0.0542(13) Uani 1 1 d U . .
C21 C 0.5885(5) 0.8397(5) 0.9651(5) 0.043(3) Uani 1 1 d U . .
O21 O 0.5540(3) 0.8029(3) 0.8286(2) 0.029(2) Uani 1 1 d U . .
C22 C 0.6385(6) 0.8521(6) 0.9793(5) 0.065(4) Uani 1 1 d U . .
O22 O 0.6169(3) 0.7666(3) 0.9063(3) 0.036(2) Uani 1 1 d U . .
H22A H 0.6161 0.7369 0.9001 0.054 Uiso 1 1 calc R . .
C23 C 0.6632(7) 0.8494(7) 1.0267(5) 0.088(6) Uani 1 1 d U . .
H23A H 0.6964 0.8585 1.0364 0.105 Uiso 1 1 calc R . .
O23 O 0.5240(3) 0.7496(3) 0.8890(3) 0.0291(18) Uani 1 1 d U . .
C24 C 0.6421(8) 0.8344(8) 1.0603(6) 0.090(6) Uani 1 1 d U . .
H24A H 0.6602 0.8315 1.0925 0.107 Uiso 1 1 calc R . .
C25 C 0.5931(7) 0.8238(7) 1.0452(5) 0.072(5) Uani 1 1 d U . .
H25A H 0.5773 0.8143 1.0680 0.086 Uiso 1 1 calc R . .
C26 C 0.5662(6) 0.8261(6) 0.9989(5) 0.051(4) Uani 1 1 d U . .
C27 C 0.4609(6) 0.8792(6) 0.8742(5) 0.060(4) Uani 1 1 d U . .
H27A H 0.4548 0.8546 0.8494 0.090 Uiso 1 1 calc R . .
H27B H 0.4429 0.9087 0.8617 0.090 Uiso 1 1 calc R . .
H27C H 0.4502 0.8672 0.9007 0.090 Uiso 1 1 calc R . .
C28 C 0.5414(7) 0.9202(5) 0.8428(6) 0.074(6) Uani 1 1 d U . .
H28A H 0.5379 0.8959 0.8180 0.110 Uiso 1 1 calc R . .
H28B H 0.5750 0.9321 0.8524 0.110 Uiso 1 1 calc R . .
H28C H 0.5193 0.9472 0.8308 0.110 Uiso 1 1 calc R . .
C29 C 0.5386(7) 0.9394(5) 0.9429(5) 0.070(5) Uani 1 1 d U . .
H29A H 0.5388 0.9237 0.9727 0.105 Uiso 1 1 calc R . .
H29B H 0.5130 0.9641 0.9352 0.105 Uiso 1 1 calc R . .
H29C H 0.5701 0.9547 0.9461 0.105 Uiso 1 1 calc R . .
Si31 Si 0.47957(15) 0.51921(14) 0.86029(13) 0.0340(10) Uani 1 1 d U . .
O31 O 0.4879(3) 0.6141(3) 0.7928(3) 0.027(2) Uani 1 1 d U . .
C31 C 0.3951(5) 0.5659(4) 0.8628(4) 0.028(3) Uani 1 1 d U . .
O32 O 0.4002(3) 0.6458(3) 0.7958(3) 0.029(2) Uani 1 1 d U . .
H32A H 0.4025 0.6758 0.7930 0.044 Uiso 1 1 calc R . .
C32 C 0.3967(5) 0.5761(5) 0.9104(4) 0.035(3) Uani 1 1 d U . .
O33 O 0.4767(3) 0.6640(3) 0.8665(3) 0.0270(18) Uani 1 1 d U . .
C33 C 0.3535(6) 0.5716(5) 0.9227(5) 0.043(4) Uani 1 1 d U . .
H33A H 0.3531 0.5772 0.9543 0.051 Uiso 1 1 calc R . .
C34 C 0.3108(6) 0.5590(6) 0.8886(5) 0.056(4) Uani 1 1 d U . .
H34A H 0.2813 0.5573 0.8971 0.068 Uiso 1 1 calc R . .
C35 C 0.3104(6) 0.5489(5) 0.8429(5) 0.044(4) Uani 1 1 d U . .
H35A H 0.2811 0.5389 0.8208 0.053 Uiso 1 1 calc R . .
C36 C 0.3526(5) 0.5533(4) 0.8290(5) 0.032(3) Uani 1 1 d U . .
C37 C 0.4498(6) 0.4699(5) 0.8844(5) 0.042(4) Uani 1 1 d U . .
H37A H 0.4388 0.4823 0.9107 0.063 Uiso 1 1 calc R . .
H37B H 0.4730 0.4435 0.8955 0.063 Uiso 1 1 calc R . .
H37C H 0.4218 0.4578 0.8596 0.063 Uiso 1 1 calc R . .
C38 C 0.5392(5) 0.5322(5) 0.9032(5) 0.040(3) Uani 1 1 d U . .
H38A H 0.5346 0.5391 0.9341 0.061 Uiso 1 1 calc R . .
H38B H 0.5541 0.5602 0.8925 0.061 Uiso 1 1 calc R . .
H38C H 0.5606 0.5041 0.9056 0.061 Uiso 1 1 calc R . .
C39 C 0.4940(5) 0.4962(5) 0.8069(5) 0.041(4) Uani 1 1 d U . .
H39A H 0.4638 0.4901 0.7820 0.062 Uiso 1 1 calc R . .
H39B H 0.5125 0.4661 0.8145 0.062 Uiso 1 1 calc R . .
H39C H 0.5134 0.5203 0.7959 0.062 Uiso 1 1 calc R . .
Si41 Si 0.71168(15) 0.69059(15) 0.85875(13) 0.0360(10) Uani 1 1 d U . .
O41 O 0.5867(3) 0.5973(3) 0.8222(3) 0.033(2) Uani 1 1 d U . .
H41A H 0.5562 0.5974 0.8129 0.049 Uiso 1 1 calc R . .
C41 C 0.6799(5) 0.6122(5) 0.8038(5) 0.034(3) Uani 1 1 d U . .
O42 O 0.5733(3) 0.6853(3) 0.7887(3) 0.0263(18) Uani 1 1 d U . .
C42 C 0.6765(5) 0.6202(5) 0.7549(5) 0.035(3) Uani 1 1 d U . .
O43 O 0.6043(3) 0.6733(3) 0.8816(3) 0.030(2) Uani 1 1 d U . .
C43 C 0.6896(6) 0.5811(6) 0.7295(5) 0.047(4) Uani 1 1 d U . .
H43A H 0.6897 0.5862 0.6978 0.056 Uiso 1 1 calc R . .
C44 C 0.7019(6) 0.5373(6) 0.7489(6) 0.058(4) Uani 1 1 d U . .
H44A H 0.7083 0.5115 0.7304 0.070 Uiso 1 1 calc R . .
C45 C 0.7052(6) 0.5302(5) 0.7961(5) 0.047(4) Uani 1 1 d U . .
H45A H 0.7163 0.5000 0.8104 0.057 Uiso 1 1 calc R . .
C46 C 0.6924(5) 0.5670(5) 0.8231(5) 0.036(3) Uani 1 1 d U . .
C47 C 0.7226(5) 0.6888(5) 0.9231(4) 0.040(4) Uani 1 1 d U . .
H47A H 0.7331 0.6563 0.9347 0.060 Uiso 1 1 calc R . .
H47B H 0.6926 0.6971 0.9309 0.060 Uiso 1 1 calc R . .
H47C H 0.7480 0.7122 0.9379 0.060 Uiso 1 1 calc R . .
C48 C 0.6957(5) 0.7545(4) 0.8391(4) 0.034(3) Uani 1 1 d U . .
H48A H 0.6934 0.7575 0.8055 0.051 Uiso 1 1 calc R . .
H48B H 0.7209 0.7764 0.8573 0.051 Uiso 1 1 calc R . .
H48C H 0.6644 0.7630 0.8442 0.051 Uiso 1 1 calc R . .
C49 C 0.7696(5) 0.6744(5) 0.8453(5) 0.040(3) Uani 1 1 d U . .
H49A H 0.7809 0.6429 0.8592 0.060 Uiso 1 1 calc R . .
H49B H 0.7942 0.6990 0.8584 0.060 Uiso 1 1 calc R . .
H49C H 0.7639 0.6727 0.8110 0.060 Uiso 1 1 calc R . .
Si51 Si -0.15469(16) 0.25271(15) 0.68908(12) 0.0384(11) Uani 1 1 d U . .
O51 O -0.0830(3) 0.2450(3) 0.8006(3) 0.0274(19) Uani 1 1 d U . .
C51 C -0.0954(5) 0.1784(5) 0.6762(4) 0.032(3) Uani 1 1 d U . .
O52 O -0.0401(3) 0.1658(3) 0.7762(3) 0.030(2) Uani 1 1 d U . .
H52A H -0.0121 0.1668 0.7951 0.044 Uiso 1 1 calc R . .
C52 C -0.1114(5) 0.1312(5) 0.6801(5) 0.037(3) Uani 1 1 d U . .
O53 O -0.0125(3) 0.2532(3) 0.7582(3) 0.0251(17) Uani 1 1 d U . .
C53 C -0.1028(6) 0.0963(5) 0.6490(5) 0.049(4) Uani 1 1 d U . .
H53A H -0.1127 0.0640 0.6518 0.058 Uiso 1 1 calc R . .
O54 O -0.0104(3) 0.3724(3) 0.8034(3) 0.0267(19) Uani 1 1 d U . .
C54 C -0.0811(6) 0.1069(5) 0.6153(5) 0.049(4) Uani 1 1 d U . .
H54A H -0.0760 0.0825 0.5946 0.058 Uiso 1 1 calc R . .
C55 C -0.0661(6) 0.1548(5) 0.6117(5) 0.048(4) Uani 1 1 d U . .
H55A H -0.0514 0.1627 0.5876 0.058 Uiso 1 1 calc R . .
C56 C -0.0722(5) 0.1911(5) 0.6424(4) 0.034(3) Uani 1 1 d U . .
C57 C -0.1900(6) 0.2324(6) 0.6304(4) 0.054(4) Uani 1 1 d U . .
H57A H -0.1717 0.2390 0.6077 0.081 Uiso 1 1 calc R . .
H57B H -0.2210 0.2498 0.6210 0.081 Uiso 1 1 calc R . .
H57C H -0.1961 0.1977 0.6312 0.081 Uiso 1 1 calc R . .
C58 C -0.1948(5) 0.2501(5) 0.7292(4) 0.047(4) Uani 1 1 d U . .
H58A H -0.2101 0.2182 0.7269 0.070 Uiso 1 1 calc R . .
H58B H -0.2200 0.2750 0.7200 0.070 Uiso 1 1 calc R . .
H58C H -0.1753 0.2558 0.7618 0.070 Uiso 1 1 calc R . .
C59 C -0.1369(6) 0.3163(5) 0.6842(5) 0.054(4) Uani 1 1 d U . .
H59A H -0.1184 0.3186 0.6610 0.081 Uiso 1 1 calc R . .
H59B H -0.1167 0.3275 0.7149 0.081 Uiso 1 1 calc R . .
H59C H -0.1661 0.3364 0.6740 0.081 Uiso 1 1 calc R . .
Si61 Si 0.01159(17) 0.09081(15) 0.89799(14) 0.0449(12) Uani 1 1 d U . .
O61 O 0.0485(3) 0.1800(3) 0.8363(3) 0.026(2) Uani 1 1 d U . .
C61 C 0.0784(5) 0.1359(5) 0.9703(4) 0.040(3) Uani 1 1 d U . .
O62 O 0.0202(3) 0.2335(3) 0.8986(3) 0.0269(17) Uani 1 1 d U . .
C62 C 0.0601(6) 0.1537(5) 1.0056(4) 0.043(3) Uani 1 1 d U . .
O63 O 0.1127(3) 0.2107(3) 0.9175(3) 0.035(2) Uani 1 1 d U . .
H63A H 0.1146 0.2403 0.9121 0.053 Uiso 1 1 calc R . .
C63 C 0.0883(7) 0.1536(6) 1.0522(5) 0.061(5) Uani 1 1 d U . .
H63B H 0.0758 0.1661 1.0763 0.074 Uiso 1 1 calc R . .
C64 C 0.1341(7) 0.1353(7) 1.0630(5) 0.076(5) Uani 1 1 d U . .
H64A H 0.1531 0.1347 1.0949 0.091 Uiso 1 1 calc R . .
C65 C 0.1535(7) 0.1177(6) 1.0289(5) 0.072(5) Uani 1 1 d U . .
H65A H 0.1859 0.1059 1.0372 0.087 Uiso 1 1 calc R . .
C66 C 0.1255(6) 0.1174(6) 0.9821(5) 0.060(4) Uani 1 1 d U . .
C67 C 0.0188(7) 0.0433(5) 0.9441(5) 0.064(5) Uani 1 1 d U . .
H67A H 0.0205 0.0585 0.9744 0.096 Uiso 1 1 calc R . .
H67B H 0.0488 0.0251 0.9467 0.096 Uiso 1 1 calc R . .
H67C H -0.0090 0.0212 0.9354 0.096 Uiso 1 1 calc R . .
C68 C -0.0518(5) 0.1116(5) 0.8780(5) 0.048(4) Uani 1 1 d U . .
H68A H -0.0564 0.1318 0.8499 0.072 Uiso 1 1 calc R . .
H68B H -0.0593 0.1306 0.9031 0.072 Uiso 1 1 calc R . .
H68C H -0.0736 0.0837 0.8705 0.072 Uiso 1 1 calc R . .
C69 C 0.0257(6) 0.0621(5) 0.8452(5) 0.055(4) Uani 1 1 d U . .
H69A H 0.0205 0.0859 0.8197 0.082 Uiso 1 1 calc R . .
H69B H 0.0044 0.0343 0.8345 0.082 Uiso 1 1 calc R . .
H69C H 0.0597 0.0514 0.8541 0.082 Uiso 1 1 calc R . .
Si71 Si 0.21164(14) 0.29024(15) 0.87096(13) 0.0343(10) Uani 1 1 d U . .
O71 O 0.1044(3) 0.3059(3) 0.8923(3) 0.033(2) Uani 1 1 d U . .
C71 C 0.1786(5) 0.3686(5) 0.8149(5) 0.033(3) Uani 1 1 d U . .
O72 O 0.0874(3) 0.3844(3) 0.8374(3) 0.033(2) Uani 1 1 d U . .
H72A H 0.0570 0.3847 0.8270 0.049 Uiso 1 1 calc R . .
C72 C 0.1784(5) 0.3608(5) 0.7675(5) 0.041(3) Uani 1 1 d U . .
O73 O 0.0724(3) 0.2975(3) 0.7998(3) 0.0265(18) Uani 1 1 d U . .
C73 C 0.1913(6) 0.3979(6) 0.7412(5) 0.056(4) Uani 1 1 d U . .
H73A H 0.1904 0.3923 0.7093 0.068 Uiso 1 1 calc R . .
C74 C 0.2056(7) 0.4431(7) 0.7615(6) 0.071(5) Uani 1 1 d U . .
H74A H 0.2147 0.4683 0.7440 0.085 Uiso 1 1 calc R . .
C75 C 0.2059(6) 0.4497(6) 0.8073(6) 0.058(4) Uani 1 1 d U . .
H75A H 0.2165 0.4802 0.8212 0.070 Uiso 1 1 calc R . .
C76 C 0.1921(5) 0.4161(5) 0.8348(5) 0.040(3) Uani 1 1 d U . .
C77 C 0.1959(6) 0.2262(4) 0.8507(4) 0.039(3) Uani 1 1 d U . .
H77A H 0.1921 0.2239 0.8168 0.058 Uiso 1 1 calc R . .
H77B H 0.1654 0.2168 0.8570 0.058 Uiso 1 1 calc R . .
H77C H 0.2220 0.2045 0.8677 0.058 Uiso 1 1 calc R . .
C78 C 0.2693(5) 0.3079(5) 0.8591(5) 0.043(4) Uani 1 1 d U . .
H78A H 0.2651 0.3076 0.8250 0.065 Uiso 1 1 calc R . .
H78B H 0.2949 0.2851 0.8746 0.065 Uiso 1 1 calc R . .
H78C H 0.2785 0.3405 0.8714 0.065 Uiso 1 1 calc R . .
C79 C 0.2229(5) 0.2899(5) 0.9364(4) 0.037(3) Uani 1 1 d U . .
H79A H 0.2354 0.3215 0.9492 0.055 Uiso 1 1 calc R . .
H79B H 0.2468 0.2648 0.9502 0.055 Uiso 1 1 calc R . .
H79C H 0.1925 0.2831 0.9440 0.055 Uiso 1 1 calc R . .
Si81 Si -0.01997(16) 0.46658(15) 0.87285(14) 0.0395(11) Uani 1 1 d U . .
O81 O -0.0231(3) 0.3212(3) 0.8755(3) 0.0298(18) Uani 1 1 d U . .
C81 C -0.1030(5) 0.4172(4) 0.8736(4) 0.027(3) Uani 1 1 d U . .
O82 O -0.0990(3) 0.3407(3) 0.8044(3) 0.032(2) Uani 1 1 d U . .
H82A H -0.0970 0.3107 0.8016 0.049 Uiso 1 1 calc R . .
C82 C -0.1029(5) 0.4067(5) 0.9201(4) 0.035(3) Uani 1 1 d U . .
C83 C -0.1467(6) 0.4097(5) 0.9322(5) 0.046(4) Uani 1 1 d U . .
H83A H -0.1467 0.4033 0.9637 0.055 Uiso 1 1 calc R . .
C84 C -0.1893(6) 0.4217(6) 0.8994(6) 0.059(4) Uani 1 1 d U . .
H84A H -0.2188 0.4227 0.9079 0.071 Uiso 1 1 calc R . .
C85 C -0.1888(6) 0.4323(5) 0.8541(5) 0.047(4) Uani 1 1 d U . .
H85A H -0.2184 0.4416 0.8318 0.056 Uiso 1 1 calc R . .
C86 C -0.1470(5) 0.4299(5) 0.8394(5) 0.036(3) Uani 1 1 d U . .
C87 C -0.0512(6) 0.5175(5) 0.8953(5) 0.046(4) Uani 1 1 d U . .
H87A H -0.0834 0.5229 0.8734 0.069 Uiso 1 1 calc R . .
H87B H -0.0317 0.5470 0.8979 0.069 Uiso 1 1 calc R . .
H87C H -0.0546 0.5090 0.9264 0.069 Uiso 1 1 calc R . .
C88 C 0.0376(5) 0.4526(5) 0.9182(5) 0.044(4) Uani 1 1 d U . .
H88A H 0.0523 0.4237 0.9089 0.066 Uiso 1 1 calc R . .
H88B H 0.0310 0.4468 0.9485 0.066 Uiso 1 1 calc R . .
H88C H 0.0600 0.4799 0.9213 0.066 Uiso 1 1 calc R . .
C89 C -0.0038(6) 0.4894(5) 0.8204(5) 0.043(4) Uani 1 1 d U . .
H89A H 0.0187 0.4669 0.8120 0.064 Uiso 1 1 calc R . .
H89B H 0.0116 0.5212 0.8274 0.064 Uiso 1 1 calc R . .
H89C H -0.0333 0.4923 0.7939 0.064 Uiso 1 1 calc R . .
C101 C 0.4365(6) 0.5564(5) 0.6890(5) 0.052(4) Uani 1 1 d U . .
H10A H 0.4385 0.5591 0.7226 0.078 Uiso 1 1 calc R . .
H10B H 0.4348 0.5222 0.6800 0.078 Uiso 1 1 calc R . .
H10C H 0.4073 0.5731 0.6703 0.078 Uiso 1 1 calc R . .
C102 C 0.5406(6) 0.5483(5) 0.7063(5) 0.052(4) Uani 1 1 d U . .
H10D H 0.5498 0.5542 0.7403 0.079 Uiso 1 1 calc R . .
H10E H 0.5675 0.5576 0.6937 0.079 Uiso 1 1 calc R . .
H10F H 0.5333 0.5140 0.7001 0.079 Uiso 1 1 calc R . .
C103 C 0.4794(8) 0.5778(6) 0.6155(5) 0.081(6) Uani 1 1 d U . .
H10G H 0.5082 0.5899 0.6075 0.121 Uiso 1 1 calc R . .
H10H H 0.4510 0.5969 0.5988 0.121 Uiso 1 1 calc R . .
H10I H 0.4741 0.5439 0.6062 0.121 Uiso 1 1 calc R . .
C121 C 0.4470(6) 0.7456(5) 0.6302(4) 0.038(3) Uani 1 1 d U . .
H12A H 0.4397 0.7253 0.6553 0.046 Uiso 1 1 calc R . .
C122 C 0.5013(6) 0.7436(6) 0.6367(5) 0.052(4) Uani 1 1 d U . .
H12B H 0.5185 0.7557 0.6681 0.078 Uiso 1 1 calc R . .
H12C H 0.5094 0.7636 0.6127 0.078 Uiso 1 1 calc R . .
H12D H 0.5110 0.7101 0.6336 0.078 Uiso 1 1 calc R . .
C123 C 0.4193(6) 0.7245(6) 0.5826(4) 0.059(5) Uani 1 1 d U . .
H12E H 0.3844 0.7293 0.5775 0.088 Uiso 1 1 calc R . .
H12F H 0.4262 0.6898 0.5822 0.088 Uiso 1 1 calc R . .
H12G H 0.4295 0.7407 0.5575 0.088 Uiso 1 1 calc R . .
C161 C 0.3712(6) 0.8739(5) 0.7132(5) 0.046(4) Uani 1 1 d U . .
H16A H 0.3747 0.8469 0.7364 0.055 Uiso 1 1 calc R . .
C162 C 0.3964(6) 0.9196(5) 0.7400(5) 0.052(4) Uani 1 1 d U . .
H16B H 0.4302 0.9120 0.7568 0.078 Uiso 1 1 calc R . .
H16C H 0.3792 0.9299 0.7626 0.078 Uiso 1 1 calc R . .
H16D H 0.3956 0.9456 0.7174 0.078 Uiso 1 1 calc R . .
C163 C 0.3179(6) 0.8850(6) 0.6931(6) 0.070(5) Uani 1 1 d U . .
H16E H 0.3007 0.8559 0.6784 0.105 Uiso 1 1 calc R . .
H16F H 0.3138 0.9106 0.6694 0.105 Uiso 1 1 calc R . .
H16G H 0.3045 0.8957 0.7185 0.105 Uiso 1 1 calc R . .
C201 C 0.6403(5) 0.7027(5) 1.0126(5) 0.051(4) Uani 1 1 d U . .
H20A H 0.6243 0.7231 1.0308 0.076 Uiso 1 1 calc R . .
H20B H 0.6401 0.7191 0.9832 0.076 Uiso 1 1 calc R . .
H20C H 0.6739 0.6965 1.0311 0.076 Uiso 1 1 calc R . .
C202 C 0.6013(6) 0.6238(6) 1.0530(5) 0.065(5) Uani 1 1 d U . .
H20D H 0.5835 0.6472 1.0666 0.097 Uiso 1 1 calc R . .
H20E H 0.6333 0.6179 1.0752 0.097 Uiso 1 1 calc R . .
H20F H 0.5831 0.5934 1.0467 0.097 Uiso 1 1 calc R . .
C203 C 0.6459(6) 0.6048(6) 0.9801(5) 0.059(4) Uani 1 1 d U . .
H20G H 0.6323 0.5723 0.9796 0.088 Uiso 1 1 calc R . .
H20H H 0.6788 0.6054 1.0018 0.088 Uiso 1 1 calc R . .
H20I H 0.6471 0.6134 0.9484 0.088 Uiso 1 1 calc R . .
C221 C 0.6654(7) 0.8691(7) 0.9425(6) 0.087(5) Uani 1 1 d U . .
H22B H 0.6418 0.8661 0.9105 0.105 Uiso 1 1 calc R . .
C222 C 0.6801(9) 0.9220(8) 0.9495(8) 0.124(8) Uani 1 1 d U . .
H22C H 0.7005 0.9304 0.9290 0.186 Uiso 1 1 calc R . .
H22D H 0.6983 0.9275 0.9825 0.186 Uiso 1 1 calc R . .
H22E H 0.6509 0.9423 0.9414 0.186 Uiso 1 1 calc R . .
C223 C 0.7087(7) 0.8335(8) 0.9442(7) 0.111(7) Uani 1 1 d U . .
H22F H 0.7321 0.8492 0.9305 0.166 Uiso 1 1 calc R . .
H22G H 0.6961 0.8042 0.9263 0.166 Uiso 1 1 calc R . .
H22H H 0.7248 0.8248 0.9771 0.166 Uiso 1 1 calc R . .
C261 C 0.5141(6) 0.8109(5) 0.9869(5) 0.050(4) Uani 1 1 d U . .
H26A H 0.5009 0.8127 0.9518 0.060 Uiso 1 1 calc R . .
C262 C 0.4829(7) 0.8461(5) 1.0081(6) 0.070(5) Uani 1 1 d U . .
H26B H 0.4872 0.8792 0.9984 0.104 Uiso 1 1 calc R . .
H26C H 0.4935 0.8439 1.0425 0.104 Uiso 1 1 calc R . .
H26D H 0.4486 0.8371 0.9965 0.104 Uiso 1 1 calc R . .
C263 C 0.5082(7) 0.7579(5) 1.0011(5) 0.057(5) Uani 1 1 d U . .
H26E H 0.5192 0.7360 0.9802 0.086 Uiso 1 1 calc R . .
H26F H 0.4739 0.7515 0.9984 0.086 Uiso 1 1 calc R . .
H26G H 0.5277 0.7526 1.0337 0.086 Uiso 1 1 calc R . .
C301 C 0.5439(6) 0.8682(5) 0.7120(5) 0.049(4) Uani 1 1 d U . .
H30A H 0.5296 0.8597 0.6788 0.074 Uiso 1 1 calc R . .
H30B H 0.5495 0.9031 0.7148 0.074 Uiso 1 1 calc R . .
H30C H 0.5216 0.8587 0.7302 0.074 Uiso 1 1 calc R . .
C302 C 0.6349(6) 0.8678(5) 0.7873(5) 0.061(4) Uani 1 1 d U . .
H30D H 0.6696 0.8617 0.7923 0.092 Uiso 1 1 calc R . .
H30E H 0.6250 0.8558 0.8143 0.092 Uiso 1 1 calc R . .
H30F H 0.6286 0.9026 0.7838 0.092 Uiso 1 1 calc R . .
C303 C 0.6325(7) 0.8433(6) 0.6903(6) 0.079(6) Uani 1 1 d U . .
H30G H 0.6148 0.8262 0.6616 0.119 Uiso 1 1 calc R . .
H30H H 0.6652 0.8295 0.7022 0.119 Uiso 1 1 calc R . .
H30I H 0.6351 0.8776 0.6831 0.119 Uiso 1 1 calc R . .
C321 C 0.4425(5) 0.5939(5) 0.9477(4) 0.038(3) Uani 1 1 d U . .
H32B H 0.4697 0.5951 0.9328 0.046 Uiso 1 1 calc R . .
C322 C 0.4365(6) 0.6439(5) 0.9666(5) 0.052(4) Uani 1 1 d U . .
H32C H 0.4308 0.6675 0.9409 0.078 Uiso 1 1 calc R . .
H32D H 0.4661 0.6526 0.9912 0.078 Uiso 1 1 calc R . .
H32E H 0.4088 0.6438 0.9798 0.078 Uiso 1 1 calc R . .
C323 C 0.4563(7) 0.5585(6) 0.9887(5) 0.064(5) Uani 1 1 d U . .
H32F H 0.4596 0.5260 0.9768 0.096 Uiso 1 1 calc R . .
H32G H 0.4310 0.5583 1.0051 0.096 Uiso 1 1 calc R . .
H32H H 0.4873 0.5683 1.0107 0.096 Uiso 1 1 calc R . .
C361 C 0.3494(6) 0.5429(5) 0.7781(5) 0.042(4) Uani 1 1 d U . .
H36A H 0.3809 0.5529 0.7728 0.051 Uiso 1 1 calc R . .
C362 C 0.3425(6) 0.4900(5) 0.7670(5) 0.055(5) Uani 1 1 d U . .
H36B H 0.3699 0.4718 0.7871 0.082 Uiso 1 1 calc R . .
H36C H 0.3410 0.4846 0.7338 0.082 Uiso 1 1 calc R . .
H36D H 0.3122 0.4789 0.7727 0.082 Uiso 1 1 calc R . .
C363 C 0.3090(6) 0.5723(5) 0.7445(5) 0.055(4) Uani 1 1 d U . .
H36E H 0.3133 0.6066 0.7528 0.082 Uiso 1 1 calc R . .
H36F H 0.2774 0.5614 0.7470 0.082 Uiso 1 1 calc R . .
H36G H 0.3105 0.5678 0.7120 0.082 Uiso 1 1 calc R . .
C401 C 0.3363(8) 0.8039(6) 0.8439(7) 0.093(6) Uani 1 1 d U . .
H40A H 0.3410 0.7955 0.8133 0.139 Uiso 1 1 calc R . .
H40B H 0.3541 0.8336 0.8558 0.139 Uiso 1 1 calc R . .
H40C H 0.3016 0.8088 0.8403 0.139 Uiso 1 1 calc R . .
C402 C 0.3309(6) 0.7005(6) 0.8613(5) 0.057(4) Uani 1 1 d U . .
H40D H 0.3436 0.6745 0.8838 0.085 Uiso 1 1 calc R . .
H40E H 0.3384 0.6936 0.8316 0.085 Uiso 1 1 calc R . .
H40F H 0.2957 0.7029 0.8555 0.085 Uiso 1 1 calc R . .
C403 C 0.3434(7) 0.7685(8) 0.9378(6) 0.103(7) Uani 1 1 d U . .
H40G H 0.3591 0.7447 0.9618 0.154 Uiso 1 1 calc R . .
H40H H 0.3081 0.7667 0.9321 0.154 Uiso 1 1 calc R . .
H40I H 0.3548 0.8010 0.9488 0.154 Uiso 1 1 calc R . .
C421 C 0.6623(5) 0.6686(5) 0.7300(4) 0.039(3) Uani 1 1 d U . .
H42A H 0.6573 0.6924 0.7536 0.047 Uiso 1 1 calc R . .
C422 C 0.7024(6) 0.6872(6) 0.7104(5) 0.066(5) Uani 1 1 d U . .
H42B H 0.7324 0.6909 0.7362 0.099 Uiso 1 1 calc R . .
H42C H 0.6929 0.7186 0.6953 0.099 Uiso 1 1 calc R . .
H42D H 0.7078 0.6643 0.6872 0.099 Uiso 1 1 calc R . .
C423 C 0.6145(5) 0.6645(6) 0.6897(4) 0.047(4) Uani 1 1 d U . .
H42E H 0.5892 0.6503 0.7020 0.071 Uiso 1 1 calc R . .
H42F H 0.6197 0.6438 0.6647 0.071 Uiso 1 1 calc R . .
H42G H 0.6043 0.6967 0.6770 0.071 Uiso 1 1 calc R . .
C461 C 0.6975(5) 0.5585(5) 0.8749(5) 0.038(3) Uani 1 1 d U . .
H46A H 0.6845 0.5876 0.8873 0.046 Uiso 1 1 calc R . .
C462 C 0.7501(6) 0.5507(5) 0.9050(5) 0.062(5) Uani 1 1 d U . .
H46B H 0.7508 0.5473 0.9382 0.092 Uiso 1 1 calc R . .
H46C H 0.7699 0.5785 0.9015 0.092 Uiso 1 1 calc R . .
H46D H 0.7631 0.5213 0.8946 0.092 Uiso 1 1 calc R . .
C463 C 0.6664(6) 0.5143(5) 0.8809(5) 0.049(4) Uani 1 1 d U . .
H46E H 0.6321 0.5207 0.8648 0.073 Uiso 1 1 calc R . .
H46F H 0.6703 0.5088 0.9145 0.073 Uiso 1 1 calc R . .
H46G H 0.6770 0.4856 0.8671 0.073 Uiso 1 1 calc R . .
C501 C 0.0491(6) 0.4376(5) 0.7247(5) 0.054(4) Uani 1 1 d U . .
H50A H 0.0541 0.4331 0.7586 0.081 Uiso 1 1 calc R . .
H50B H 0.0457 0.4722 0.7172 0.081 Uiso 1 1 calc R . .
H50C H 0.0770 0.4247 0.7158 0.081 Uiso 1 1 calc R . .
C502 C -0.0557(6) 0.4351(5) 0.7031(5) 0.046(4) Uani 1 1 d U . .
H50D H -0.0563 0.4287 0.7355 0.070 Uiso 1 1 calc R . .
H50E H -0.0853 0.4224 0.6810 0.070 Uiso 1 1 calc R . .
H50F H -0.0537 0.4700 0.6984 0.070 Uiso 1 1 calc R . .
C503 C -0.0105(7) 0.4155(5) 0.6309(4) 0.060(5) Uani 1 1 d U . .
H50G H -0.0370 0.3952 0.6121 0.089 Uiso 1 1 calc R . .
H50H H 0.0200 0.4064 0.6243 0.089 Uiso 1 1 calc R . .
H50I H -0.0177 0.4495 0.6227 0.089 Uiso 1 1 calc R . .
C521 C -0.1366(5) 0.1172(5) 0.7163(5) 0.041(3) Uani 1 1 d U . .
H52B H -0.1335 0.1447 0.7389 0.049 Uiso 1 1 calc R . .
C522 C -0.1900(6) 0.1065(6) 0.6953(5) 0.063(5) Uani 1 1 d U . .
H52C H -0.2062 0.1351 0.6783 0.094 Uiso 1 1 calc R . .
H52D H -0.2046 0.0984 0.7206 0.094 Uiso 1 1 calc R . .
H52E H -0.1939 0.0793 0.6735 0.094 Uiso 1 1 calc R . .
C523 C -0.1116(7) 0.0710(5) 0.7453(6) 0.067(5) Uani 1 1 d U . .
H52F H -0.0777 0.0784 0.7618 0.101 Uiso 1 1 calc R . .
H52G H -0.1129 0.0440 0.7236 0.101 Uiso 1 1 calc R . .
H52H H -0.1290 0.0622 0.7683 0.101 Uiso 1 1 calc R . .
C561 C -0.0533(5) 0.2419(5) 0.6380(4) 0.035(3) Uani 1 1 d U . .
H56A H -0.0601 0.2624 0.6633 0.042 Uiso 1 1 calc R . .
C562 C -0.0786(6) 0.2655(5) 0.5896(5) 0.045(4) Uani 1 1 d U . .
H56B H -0.1135 0.2683 0.5859 0.067 Uiso 1 1 calc R . .
H56C H -0.0734 0.2453 0.5642 0.067 Uiso 1 1 calc R . .
H56D H -0.0649 0.2976 0.5880 0.067 Uiso 1 1 calc R . .
C563 C 0.0020(5) 0.2425(5) 0.6448(4) 0.044(4) Uani 1 1 d U . .
H56E H 0.0188 0.2284 0.6754 0.066 Uiso 1 1 calc R . .
H56F H 0.0130 0.2758 0.6434 0.066 Uiso 1 1 calc R . .
H56G H 0.0095 0.2235 0.6197 0.066 Uiso 1 1 calc R . .
C601 C 0.0974(6) 0.3587(6) 1.0637(5) 0.067(5) Uani 1 1 d U . .
H60A H 0.0763 0.3367 1.0748 0.101 Uiso 1 1 calc R . .
H60B H 0.0819 0.3905 1.0573 0.101 Uiso 1 1 calc R . .
H60C H 0.1286 0.3618 1.0879 0.101 Uiso 1 1 calc R . .
C602 C 0.1363(6) 0.2790(5) 1.0245(5) 0.053(4) Uani 1 1 d U . .
H60D H 0.1390 0.2635 0.9955 0.080 Uiso 1 1 calc R . .
H60E H 0.1173 0.2584 1.0395 0.080 Uiso 1 1 calc R . .
H60F H 0.1688 0.2838 1.0460 0.080 Uiso 1 1 calc R . .
C603 C 0.1470(6) 0.3755(5) 0.9948(5) 0.055(4) Uani 1 1 d U . .
H60G H 0.1514 0.3658 0.9644 0.082 Uiso 1 1 calc R . .
H60H H 0.1785 0.3750 1.0188 0.082 Uiso 1 1 calc R . .
H60I H 0.1334 0.4082 0.9923 0.082 Uiso 1 1 calc R . .
C621 C 0.0083(6) 0.1730(5) 0.9943(5) 0.045(3) Uani 1 1 d U . .
H62A H -0.0058 0.1714 0.9593 0.054 Uiso 1 1 calc R . .
C622 C -0.0233(7) 0.1413(5) 1.0162(6) 0.073(5) Uani 1 1 d U . .
H62B H -0.0200 0.1074 1.0081 0.109 Uiso 1 1 calc R . .
H62C H -0.0574 0.1513 1.0041 0.109 Uiso 1 1 calc R . .
H62D H -0.0128 0.1451 1.0506 0.109 Uiso 1 1 calc R . .
C623 C 0.0061(6) 0.2259(5) 1.0091(4) 0.046(4) Uani 1 1 d U . .
H62E H 0.0254 0.2459 0.9937 0.070 Uiso 1 1 calc R . .
H62F H 0.0193 0.2286 1.0434 0.070 Uiso 1 1 calc R . .
H62G H -0.0277 0.2370 0.9996 0.070 Uiso 1 1 calc R . .
C661 C 0.1464(6) 0.0948(6) 0.9442(5) 0.066(4) Uani 1 1 d U . .
H66A H 0.1213 0.0992 0.9133 0.079 Uiso 1 1 calc R . .
C662 C 0.1571(8) 0.0386(7) 0.9501(8) 0.114(7) Uani 1 1 d U . .
H66B H 0.1659 0.0265 0.9225 0.171 Uiso 1 1 calc R . .
H66C H 0.1280 0.0218 0.9528 0.171 Uiso 1 1 calc R . .
H66D H 0.1839 0.0329 0.9785 0.171 Uiso 1 1 calc R . .
C663 C 0.1928(6) 0.1218(7) 0.9405(6) 0.083(5) Uani 1 1 d U . .
H66E H 0.1990 0.1138 0.9104 0.124 Uiso 1 1 calc R . .
H66F H 0.2207 0.1118 0.9665 0.124 Uiso 1 1 calc R . .
H66G H 0.1880 0.1567 0.9422 0.124 Uiso 1 1 calc R . .
C701 C 0.1337(7) 0.1388(6) 0.7034(6) 0.080(6) Uani 1 1 d U . .
H70A H 0.1138 0.1460 0.6713 0.120 Uiso 1 1 calc R . .
H70B H 0.1460 0.1056 0.7046 0.120 Uiso 1 1 calc R . .
H70C H 0.1611 0.1613 0.7122 0.120 Uiso 1 1 calc R . .
C702 C 0.1279(6) 0.1147(5) 0.7970(5) 0.057(4) Uani 1 1 d U . .
H70D H 0.1082 0.1157 0.8192 0.085 Uiso 1 1 calc R . .
H70E H 0.1591 0.1306 0.8112 0.085 Uiso 1 1 calc R . .
H70F H 0.1336 0.0810 0.7899 0.085 Uiso 1 1 calc R . .
C703 C 0.0405(6) 0.1161(5) 0.7202(6) 0.063(4) Uani 1 1 d U . .
H70G H 0.0221 0.1159 0.7435 0.094 Uiso 1 1 calc R . .
H70H H 0.0460 0.0827 0.7118 0.094 Uiso 1 1 calc R . .
H70I H 0.0220 0.1334 0.6920 0.094 Uiso 1 1 calc R . .
C721 C 0.1617(6) 0.3124(6) 0.7414(5) 0.047(4) Uani 1 1 d U . .
H72B H 0.1549 0.2896 0.7650 0.056 Uiso 1 1 calc R . .
C722 C 0.2015(6) 0.2895(6) 0.7232(5) 0.066(5) Uani 1 1 d U . .
H72C H 0.2322 0.2895 0.7484 0.098 Uiso 1 1 calc R . .
H72D H 0.2053 0.3081 0.6963 0.098 Uiso 1 1 calc R . .
H72E H 0.1924 0.2562 0.7134 0.098 Uiso 1 1 calc R . .
C723 C 0.1156(6) 0.3162(6) 0.7014(5) 0.050(4) Uani 1 1 d U . .
H72F H 0.0889 0.3266 0.7136 0.075 Uiso 1 1 calc R . .
H72G H 0.1079 0.2846 0.6861 0.075 Uiso 1 1 calc R . .
H72H H 0.1202 0.3399 0.6783 0.075 Uiso 1 1 calc R . .
C761 C 0.1947(6) 0.4256(5) 0.8844(5) 0.043(4) Uani 1 1 d U . .
H76A H 0.1807 0.3970 0.8965 0.052 Uiso 1 1 calc R . .
C762 C 0.2472(6) 0.4321(6) 0.9156(5) 0.067(5) Uani 1 1 d U . .
H76B H 0.2644 0.4012 0.9183 0.100 Uiso 1 1 calc R . .
H76C H 0.2468 0.4430 0.9470 0.100 Uiso 1 1 calc R . .
H76D H 0.2638 0.4561 0.9014 0.100 Uiso 1 1 calc R . .
C763 C 0.1628(6) 0.4705(5) 0.8880(5) 0.054(4) Uani 1 1 d U . .
H76E H 0.1299 0.4659 0.8670 0.081 Uiso 1 1 calc R . .
H76F H 0.1771 0.4996 0.8786 0.081 Uiso 1 1 calc R . .
H76G H 0.1613 0.4741 0.9205 0.081 Uiso 1 1 calc R . .
C801 C -0.1740(5) 0.2880(5) 0.8667(5) 0.051(4) Uani 1 1 d U . .
H80A H -0.1638 0.2969 0.8388 0.076 Uiso 1 1 calc R . .
H80B H -0.1643 0.3134 0.8905 0.076 Uiso 1 1 calc R . .
H80C H -0.2093 0.2841 0.8578 0.076 Uiso 1 1 calc R . .
C802 C -0.1624(7) 0.2185(8) 0.9438(6) 0.103(7) Uani 1 1 d U . .
H80D H -0.1570 0.2473 0.9639 0.154 Uiso 1 1 calc R . .
H80E H -0.1427 0.1918 0.9608 0.154 Uiso 1 1 calc R . .
H80F H -0.1968 0.2096 0.9354 0.154 Uiso 1 1 calc R . .
C803 C -0.1696(7) 0.1851(6) 0.8480(6) 0.075(5) Uani 1 1 d U . .
H80G H -0.1604 0.1917 0.8191 0.113 Uiso 1 1 calc R . .
H80H H -0.2051 0.1849 0.8408 0.113 Uiso 1 1 calc R . .
H80I H -0.1568 0.1536 0.8607 0.113 Uiso 1 1 calc R . .
C821 C -0.0578(6) 0.3903(5) 0.9578(5) 0.046(4) Uani 1 1 d U . .
H82B H -0.0305 0.3884 0.9430 0.056 Uiso 1 1 calc R . .
C822 C -0.0435(7) 0.4279(5) 0.9987(5) 0.061(5) Uani 1 1 d U . .
H82C H -0.0379 0.4594 0.9861 0.091 Uiso 1 1 calc R . .
H82D H -0.0138 0.4173 1.0221 0.091 Uiso 1 1 calc R . .
H82E H -0.0698 0.4307 1.0136 0.091 Uiso 1 1 calc R . .
C823 C -0.0646(6) 0.3405(5) 0.9764(5) 0.051(4) Uani 1 1 d U . .
H82F H -0.0709 0.3171 0.9505 0.077 Uiso 1 1 calc R . .
H82G H -0.0921 0.3411 0.9898 0.077 Uiso 1 1 calc R . .
H82H H -0.0351 0.3313 1.0008 0.077 Uiso 1 1 calc R . .
C861 C -0.1498(6) 0.4426(5) 0.7885(5) 0.043(3) Uani 1 1 d U . .
H86A H -0.1183 0.4329 0.7829 0.052 Uiso 1 1 calc R . .
C862 C -0.1565(7) 0.4959(5) 0.7785(5) 0.059(5) Uani 1 1 d U . .
H86B H -0.1319 0.5140 0.8021 0.089 Uiso 1 1 calc R . .
H86C H -0.1889 0.5057 0.7798 0.089 Uiso 1 1 calc R . .
H86D H -0.1532 0.5027 0.7471 0.089 Uiso 1 1 calc R . .
C863 C -0.1911(6) 0.4128(5) 0.7539(5) 0.047(4) Uani 1 1 d U . .
H86E H -0.1908 0.3797 0.7655 0.070 Uiso 1 1 calc R . .
H86F H -0.1857 0.4123 0.7226 0.070 Uiso 1 1 calc R . .
H86G H -0.2226 0.4278 0.7518 0.070 Uiso 1 1 calc R . .
Q1 C -0.2628(10) 0.1580(9) 0.5111(9) 0.147(10) Uiso 1 1 d U . .
Q2 C 0.6762(10) 0.4984(10) 0.6034(9) 0.159(10) Uiso 1 1 d . . .
Q4 C -0.2809(12) 0.1139(12) 0.4803(11) 0.194(13) Uiso 1 1 d U . .

loop_
_atom_site_aniso_label
_atom_site_aniso_U_11
_atom_site_aniso_U_22
_atom_site_aniso_U_33
_atom_site_aniso_U_23
_atom_site_aniso_U_13
_atom_site_aniso_U_12
Co1 0.0238(12) 0.0284(11) 0.0258(9) 0.0046(9) 0.0086(9) 0.0016(9)
Si1 0.025(2) 0.030(2) 0.0244(18) 0.0044(18) 0.0070(17) 0.0017(19)
N1 0.020(5) 0.033(6) 0.020(4) 0.000(4) 0.011(4) -0.004(4)
P1 0.066(3) 0.034(3) 0.040(2) -0.001(2) 0.019(2) 0.000(2)
O1 0.054(7) 0.029(5) 0.034(4) -0.004(4) 0.015(4) 0.002(4)
Co2 0.0233(12) 0.0358(12) 0.0278(10) 0.0051(9) 0.0084(9) -0.0009(9)
Si2 0.031(3) 0.039(2) 0.0246(19) -0.0048(19) 0.0072(18) -0.011(2)
N2 0.044(7) 0.040(5) 0.032(5) -0.013(4) 0.019(5) -0.018(5)
P2 0.031(3) 0.064(3) 0.028(2) 0.017(2) 0.0025(18) -0.007(2)
O2 0.025(5) 0.054(6) 0.028(4) 0.008(4) 0.004(3) -0.008(4)
Co3 0.0237(12) 0.0294(11) 0.0289(10) 0.0041(9) 0.0094(9) -0.0013(9)
Si3 0.020(2) 0.030(2) 0.028(2) 0.0047(18) 0.0054(17) -0.0061(18)
P3 0.043(3) 0.041(3) 0.053(2) 0.010(2) 0.028(2) 0.003(2)
N3 0.012(5) 0.029(5) 0.049(6) 0.009(5) 0.011(5) -0.004(4)
O3 0.039(6) 0.035(5) 0.041(5) 0.017(4) 0.022(4) 0.004(4)
Co4 0.0235(12) 0.0322(12) 0.0240(9) 0.0030(9) 0.0075(8) -0.0011(9)
Si4 0.023(2) 0.032(2) 0.034(2) 0.0088(19) 0.0100(18) 0.0045(19)
N4 0.020(5) 0.025(5) 0.046(6) 0.002(5) 0.010(5) 0.002(4)
O4 0.034(5) 0.063(6) 0.032(4) -0.006(5) 0.018(4) 0.000(4)
P4 0.035(3) 0.092(4) 0.045(2) -0.017(3) 0.011(2) 0.011(3)
Co5 0.0236(12) 0.0273(11) 0.0261(9) -0.0019(9) 0.0069(9) -0.0024(9)
Si5 0.024(2) 0.032(2) 0.0229(18) -0.0062(18) 0.0043(17) -0.0052(19)
P5 0.064(3) 0.029(2) 0.035(2) -0.0012(19) 0.018(2) -0.001(2)
N5 0.024(5) 0.035(6) 0.024(4) -0.003(4) 0.004(4) -0.014(4)
O5 0.038(6) 0.038(5) 0.029(4) 0.003(4) 0.013(4) -0.001(4)
Co6 0.0216(12) 0.0353(12) 0.0230(9) -0.0055(9) 0.0051(8) -0.0002(9)
Si6 0.021(2) 0.034(2) 0.0257(19) -0.0012(18) 0.0070(18) 0.0026(19)
O6 0.036(5) 0.042(6) 0.031(4) -0.008(4) 0.006(3) 0.000(4)
N6 0.039(6) 0.037(5) 0.016(4) 0.010(4) 0.008(4) 0.005(4)
Co7 0.0247(12) 0.0296(11) 0.0236(9) -0.0043(9) 0.0088(8) -0.0003(9)
Si7 0.021(2) 0.030(2) 0.031(2) -0.0056(19) 0.0044(17) -0.0014(19)
P7 0.054(3) 0.034(2) 0.046(2) -0.006(2) 0.028(2) -0.004(2)
O7 0.044(6) 0.034(5) 0.025(4) -0.003(4) 0.014(4) 0.004(4)
N7 0.021(5) 0.028(5) 0.041(5) 0.000(5) 0.011(4) 0.001(4)
Co8 0.0216(11) 0.0335(12) 0.0254(9) -0.0033(9) 0.0093(8) -0.0003(9)
Si8 0.025(2) 0.028(2) 0.029(2) -0.0099(18) 0.0045(18) 0.0043(19)
P8 0.026(3) 0.081(3) 0.048(2) 0.021(2) 0.012(2) -0.003(2)
O8 0.023(4) 0.061(6) 0.029(4) 0.004(5) 0.011(4) -0.001(4)
N8 0.022(5) 0.027(5) 0.037(6) -0.004(4) 0.008(4) 0.010(4)
P9 0.032(3) 0.063(3) 0.035(2) -0.013(2) 0.0034(19) 0.006(2)
Si11 0.024(3) 0.046(3) 0.032(2) 0.004(2) 0.0056(18) -0.001(2)
C11 0.029(8) 0.045(6) 0.020(6) 0.006(5) 0.006(5) -0.002(6)
O11 0.029(6) 0.027(5) 0.034(5) -0.001(4) 0.006(4) -0.008(4)
C12 0.034(9) 0.045(7) 0.024(6) 0.018(5) 0.013(6) 0.010(6)
O12 0.028(5) 0.027(5) 0.023(4) 0.003(4) 0.015(3) -0.001(4)
C13 0.040(10) 0.055(8) 0.037(7) 0.015(7) 0.019(7) 0.004(8)
O13 0.023(4) 0.027(4) 0.022(4) 0.000(4) 0.004(3) 0.001(3)
C14 0.042(10) 0.048(7) 0.039(8) 0.028(8) 0.013(7) -0.002(8)
C15 0.040(10) 0.043(8) 0.053(8) 0.010(7) 0.019(7) -0.002(8)
C16 0.021(8) 0.045(7) 0.037(7) 0.020(6) 0.012(6) 0.011(7)
C17 0.014(8) 0.093(12) 0.042(7) 0.016(8) 0.004(5) 0.004(8)
C19 0.038(11) 0.048(6) 0.037(8) -0.002(7) -0.002(7) -0.012(7)
Si21 0.077(4) 0.035(3) 0.061(3) -0.004(2) 0.036(3) -0.005(3)
C21 0.036(7) 0.059(9) 0.034(5) -0.028(6) 0.012(5) -0.016(7)
O21 0.039(6) 0.035(5) 0.014(4) -0.006(3) 0.007(4) -0.005(4)
C22 0.051(7) 0.105(11) 0.039(6) -0.029(9) 0.013(5) -0.037(9)
O22 0.031(5) 0.040(6) 0.038(5) 0.016(5) 0.009(4) -0.007(4)
C23 0.065(10) 0.140(15) 0.041(7) -0.029(11) -0.012(6) -0.040(11)
O23 0.031(4) 0.032(4) 0.023(4) -0.001(4) 0.005(4) -0.006(3)
C24 0.088(11) 0.144(16) 0.029(7) -0.029(10) 0.003(7) -0.003(13)
C25 0.084(10) 0.097(13) 0.033(6) -0.013(9) 0.014(7) -0.006(11)
C26 0.060(7) 0.064(10) 0.032(6) -0.013(8) 0.018(6) -0.012(8)
C27 0.067(7) 0.054(11) 0.063(10) 0.008(8) 0.023(8) 0.013(7)
C28 0.128(17) 0.028(9) 0.090(10) 0.005(7) 0.071(12) 0.002(10)
C29 0.117(16) 0.034(8) 0.076(10) -0.011(8) 0.056(10) -0.015(9)
Si31 0.029(3) 0.032(2) 0.041(2) 0.012(2) 0.009(2) -0.0021(19)
O31 0.023(5) 0.026(5) 0.034(4) 0.002(4) 0.012(4) -0.003(4)
C31 0.029(6) 0.019(7) 0.040(6) 0.009(6) 0.015(5) -0.006(5)
O32 0.017(5) 0.026(5) 0.042(5) 0.005(4) 0.003(4) -0.005(4)
C32 0.034(7) 0.039(8) 0.034(5) 0.008(6) 0.014(5) -0.006(7)
O33 0.024(4) 0.031(4) 0.025(4) 0.002(4) 0.005(3) 0.000(3)
C33 0.042(7) 0.061(10) 0.030(6) 0.020(7) 0.017(5) 0.008(8)
C34 0.038(8) 0.074(11) 0.061(8) 0.013(9) 0.019(7) -0.001(9)
C35 0.029(7) 0.047(9) 0.055(7) -0.015(8) 0.011(6) -0.012(8)
C36 0.020(6) 0.021(7) 0.052(6) -0.006(6) 0.005(5) -0.008(6)
C37 0.043(10) 0.031(7) 0.051(9) 0.010(7) 0.010(7) -0.007(7)
C38 0.025(7) 0.042(9) 0.055(8) 0.011(7) 0.014(6) 0.003(6)
C39 0.036(10) 0.032(9) 0.054(7) 0.008(7) 0.009(6) 0.005(7)
Si41 0.022(2) 0.048(3) 0.036(2) 0.006(2) 0.0058(19) -0.004(2)
O41 0.022(5) 0.029(5) 0.043(5) 0.007(4) 0.002(4) -0.009(4)
C41 0.026(8) 0.036(6) 0.044(6) 0.002(5) 0.016(6) 0.013(6)
O42 0.023(4) 0.029(4) 0.026(4) 0.005(4) 0.007(3) -0.001(3)
C42 0.019(8) 0.039(7) 0.044(6) 0.004(5) 0.006(6) -0.008(6)
O43 0.021(4) 0.042(5) 0.026(4) 0.010(4) 0.005(4) 0.001(4)
C43 0.046(10) 0.060(8) 0.036(7) -0.003(6) 0.017(7) 0.002(8)
C44 0.057(11) 0.058(9) 0.062(8) -0.005(8) 0.021(9) 0.017(9)
C45 0.044(10) 0.037(8) 0.060(7) 0.005(7) 0.013(8) 0.017(8)
C46 0.023(8) 0.036(7) 0.043(6) 0.007(5) 0.002(6) 0.012(7)
C47 0.029(9) 0.049(10) 0.043(6) 0.008(6) 0.013(6) -0.015(7)
C48 0.034(9) 0.039(6) 0.031(7) -0.006(6) 0.011(7) -0.013(6)
C49 0.028(7) 0.046(9) 0.049(8) 0.001(8) 0.015(7) -0.007(6)
Si51 0.036(3) 0.052(3) 0.027(2) -0.002(2) 0.0078(19) 0.002(2)
O51 0.024(5) 0.029(5) 0.029(4) -0.002(4) 0.008(3) -0.003(4)
C51 0.026(8) 0.041(7) 0.029(6) -0.010(6) 0.007(5) -0.014(6)
O52 0.025(6) 0.029(5) 0.035(5) -0.002(4) 0.009(4) -0.007(4)
C52 0.036(9) 0.042(7) 0.037(7) -0.016(6) 0.014(6) -0.011(7)
O53 0.025(4) 0.027(4) 0.022(4) -0.006(4) 0.005(3) -0.007(3)
C53 0.055(11) 0.038(8) 0.050(9) -0.015(7) 0.009(7) 0.000(8)
O54 0.027(5) 0.022(4) 0.029(4) -0.001(4) 0.004(4) 0.003(4)
C54 0.061(12) 0.043(7) 0.039(8) -0.011(8) 0.010(7) 0.018(8)
C55 0.066(12) 0.048(8) 0.035(8) -0.003(7) 0.021(7) 0.010(8)
C56 0.031(8) 0.044(7) 0.026(6) -0.008(5) 0.005(6) -0.001(6)
C57 0.043(10) 0.092(12) 0.023(6) 0.008(7) 0.003(5) 0.001(9)
C58 0.027(8) 0.073(11) 0.040(7) -0.010(8) 0.008(6) 0.002(8)
C59 0.066(13) 0.049(7) 0.047(9) 0.017(7) 0.015(8) 0.013(7)
Si61 0.057(3) 0.042(3) 0.040(2) 0.008(2) 0.020(2) 0.001(2)
O61 0.026(5) 0.029(5) 0.026(4) 0.006(3) 0.010(4) 0.010(4)
C61 0.039(7) 0.053(9) 0.025(5) 0.012(5) 0.004(5) 0.005(6)
O62 0.026(4) 0.027(4) 0.031(4) 0.000(4) 0.013(4) 0.000(3)
C62 0.048(7) 0.056(9) 0.021(5) 0.013(7) 0.006(5) 0.003(7)
O63 0.026(5) 0.038(6) 0.043(5) 0.001(5) 0.012(4) -0.003(4)
C63 0.069(10) 0.089(12) 0.022(6) 0.015(8) 0.007(6) 0.016(10)
C64 0.080(11) 0.109(14) 0.028(7) 0.023(9) -0.002(7) 0.029(11)
C65 0.061(10) 0.103(13) 0.043(7) 0.015(9) -0.003(6) 0.025(10)
C66 0.047(8) 0.093(11) 0.039(6) 0.017(8) 0.007(6) 0.022(8)
C67 0.082(13) 0.051(9) 0.070(9) 0.027(8) 0.039(9) -0.003(9)
C68 0.045(7) 0.058(10) 0.053(9) 0.007(8) 0.032(7) -0.015(6)
C69 0.069(12) 0.051(10) 0.048(8) -0.007(7) 0.022(8) -0.008(9)
Si71 0.021(2) 0.045(3) 0.036(2) 0.000(2) 0.0071(19) 0.004(2)
O71 0.024(4) 0.042(6) 0.032(4) -0.004(4) 0.005(4) -0.010(4)
C71 0.018(7) 0.044(6) 0.035(6) 0.004(5) 0.005(6) 0.004(6)
O72 0.020(5) 0.030(5) 0.047(5) -0.013(4) 0.008(4) -0.002(4)
C72 0.019(8) 0.058(8) 0.047(6) 0.011(5) 0.009(6) -0.005(7)
O73 0.017(4) 0.027(4) 0.034(4) -0.005(4) 0.004(3) -0.002(3)
C73 0.040(11) 0.084(10) 0.049(8) 0.014(7) 0.018(8) -0.018(9)
C74 0.069(12) 0.078(10) 0.065(9) 0.019(9) 0.018(10) -0.035(10)
C75 0.044(11) 0.060(9) 0.076(9) 0.002(8) 0.025(9) -0.020(9)
C76 0.022(8) 0.042(7) 0.048(6) 0.011(6) -0.001(6) -0.004(7)
C77 0.043(10) 0.036(6) 0.037(7) 0.001(6) 0.012(7) 0.007(6)
C78 0.022(7) 0.055(10) 0.052(8) -0.013(8) 0.010(7) -0.003(6)
C79 0.019(9) 0.044(9) 0.042(6) -0.005(6) 0.001(6) 0.007(7)
Si81 0.034(3) 0.033(3) 0.048(2) -0.014(2) 0.005(2) 0.001(2)
O81 0.028(4) 0.027(4) 0.032(4) -0.004(4) 0.004(3) 0.005(3)
C81 0.029(6) 0.017(7) 0.037(6) -0.007(6) 0.014(5) 0.003(5)
O82 0.030(5) 0.031(5) 0.030(5) -0.006(4) -0.001(4) 0.000(4)
C82 0.033(7) 0.038(8) 0.036(6) -0.006(6) 0.013(5) -0.002(7)
C83 0.045(8) 0.057(10) 0.045(7) 0.008(8) 0.025(6) -0.002(8)
C84 0.042(8) 0.075(11) 0.071(9) 0.007(9) 0.035(7) 0.025(9)
C85 0.030(7) 0.054(10) 0.057(7) 0.004(8) 0.015(7) 0.021(8)
C86 0.019(6) 0.043(8) 0.044(6) -0.002(6) 0.009(5) 0.008(7)
C87 0.052(11) 0.037(8) 0.042(8) -0.019(7) 0.003(7) 0.002(7)
C88 0.028(7) 0.046(10) 0.054(8) -0.012(7) 0.008(6) -0.012(6)
C89 0.048(11) 0.024(9) 0.060(8) -0.007(7) 0.020(7) 0.000(7)
C101 0.055(9) 0.040(9) 0.055(9) -0.004(8) 0.008(8) -0.001(7)
C102 0.055(9) 0.029(8) 0.076(10) -0.015(8) 0.022(8) 0.002(7)
C103 0.132(18) 0.071(12) 0.043(7) -0.017(8) 0.032(9) -0.003(12)
C121 0.042(8) 0.051(7) 0.026(6) 0.006(6) 0.016(6) 0.010(8)
C122 0.049(8) 0.066(11) 0.036(8) 0.014(8) 0.007(7) 0.034(8)
C123 0.054(11) 0.084(12) 0.037(8) -0.008(8) 0.010(7) 0.020(9)
C161 0.042(9) 0.046(8) 0.058(9) 0.019(7) 0.030(7) 0.002(7)
C162 0.062(11) 0.049(9) 0.049(9) 0.008(7) 0.023(8) 0.020(8)
C163 0.052(8) 0.073(12) 0.096(13) -0.005(10) 0.038(9) 0.024(9)
C201 0.032(9) 0.073(8) 0.039(8) 0.015(7) -0.006(7) -0.013(7)
C202 0.042(12) 0.111(14) 0.038(7) 0.032(9) 0.004(7) -0.014(10)
C203 0.032(9) 0.085(10) 0.049(9) 0.004(9) -0.006(7) 0.007(8)
C221 0.053(10) 0.134(13) 0.076(9) -0.014(12) 0.019(9) -0.053(9)
C222 0.11(2) 0.137(13) 0.130(17) 0.004(15) 0.042(15) -0.063(13)
C223 0.051(12) 0.176(17) 0.115(15) -0.060(16) 0.040(11) -0.048(11)
C261 0.059(8) 0.059(9) 0.046(8) 0.004(8) 0.037(7) -0.008(8)
C262 0.088(13) 0.059(10) 0.083(12) -0.010(10) 0.058(11) -0.006(10)
C263 0.086(14) 0.052(8) 0.049(9) -0.004(8) 0.043(9) -0.002(8)
C301 0.056(9) 0.032(8) 0.068(10) 0.015(8) 0.029(7) 0.008(7)
C302 0.057(11) 0.046(9) 0.076(9) 0.015(7) 0.012(7) -0.008(8)
C303 0.088(14) 0.079(13) 0.097(11) 0.030(10) 0.069(11) 0.002(11)
C321 0.036(8) 0.061(9) 0.024(6) 0.006(6) 0.019(6) -0.004(7)
C322 0.051(12) 0.067(8) 0.037(8) -0.004(7) 0.011(8) -0.004(9)
C323 0.082(14) 0.076(10) 0.032(7) 0.008(8) 0.013(8) 0.012(10)
C361 0.036(10) 0.041(8) 0.049(6) -0.011(7) 0.011(6) 0.004(7)
C362 0.064(13) 0.042(8) 0.049(9) -0.019(7) 0.000(9) 0.008(8)
C363 0.047(12) 0.053(9) 0.052(8) -0.002(8) -0.008(8) -0.006(8)
C401 0.070(14) 0.078(10) 0.103(12) -0.012(9) -0.020(11) 0.018(10)
C402 0.028(9) 0.087(9) 0.055(9) -0.005(8) 0.011(8) 0.000(7)
C403 0.050(13) 0.19(2) 0.083(10) -0.065(11) 0.041(10) -0.008(14)
C421 0.041(9) 0.048(8) 0.034(7) 0.000(6) 0.017(6) -0.012(7)
C422 0.047(9) 0.100(13) 0.048(9) 0.034(9) 0.008(8) -0.020(10)
C423 0.041(8) 0.068(11) 0.032(7) 0.017(8) 0.010(6) 0.007(8)
C461 0.034(8) 0.033(8) 0.043(6) 0.009(6) 0.003(7) 0.012(6)
C462 0.045(9) 0.051(11) 0.063(9) 0.002(9) -0.026(8) 0.004(8)
C463 0.036(9) 0.054(10) 0.052(9) 0.010(8) 0.007(8) 0.004(7)
C501 0.053(9) 0.057(10) 0.053(8) -0.002(8) 0.015(7) -0.009(7)
C502 0.057(8) 0.034(8) 0.043(8) -0.007(8) 0.004(7) 0.006(7)
C503 0.108(15) 0.031(9) 0.042(6) 0.003(7) 0.026(8) -0.005(10)
C521 0.033(8) 0.042(8) 0.048(8) -0.016(6) 0.011(6) -0.034(7)
C522 0.029(8) 0.091(12) 0.063(10) -0.035(10) 0.005(7) -0.031(8)
C523 0.069(12) 0.055(10) 0.072(11) 0.006(8) 0.010(9) -0.020(9)
C561 0.030(7) 0.047(7) 0.033(7) 0.002(6) 0.014(6) 0.004(7)
C562 0.037(9) 0.040(9) 0.056(8) 0.011(7) 0.010(7) 0.000(8)
C563 0.035(7) 0.072(11) 0.026(7) -0.005(8) 0.010(6) 0.001(7)
C601 0.057(13) 0.106(14) 0.032(7) -0.032(9) 0.003(7) 0.015(10)
C602 0.044(10) 0.054(8) 0.058(9) -0.009(7) 0.008(8) 0.007(7)
C603 0.038(9) 0.058(9) 0.063(10) -0.010(8) 0.004(7) -0.001(7)
C621 0.049(8) 0.059(9) 0.025(7) 0.009(7) 0.005(6) 0.002(7)
C622 0.090(13) 0.051(9) 0.106(13) 0.019(10) 0.073(12) 0.026(9)
C623 0.048(11) 0.064(8) 0.025(7) 0.004(8) 0.007(7) -0.001(8)
C661 0.050(10) 0.100(11) 0.050(8) 0.018(9) 0.019(8) 0.022(8)
C662 0.104(18) 0.099(10) 0.162(19) 0.017(14) 0.075(16) 0.031(12)
C663 0.034(10) 0.126(14) 0.083(12) 0.029(12) 0.007(9) 0.024(10)
C701 0.109(15) 0.054(11) 0.110(12) -0.023(10) 0.085(13) 0.001(11)
C702 0.067(12) 0.030(9) 0.067(8) 0.000(7) 0.011(7) 0.008(8)
C703 0.061(9) 0.051(10) 0.074(11) -0.016(9) 0.014(7) -0.011(8)
C721 0.047(9) 0.068(9) 0.031(7) 0.002(6) 0.021(6) -0.004(8)
C722 0.047(10) 0.110(13) 0.038(8) -0.013(9) 0.009(8) 0.008(10)
C723 0.046(9) 0.064(11) 0.042(8) -0.008(8) 0.016(6) -0.002(8)
C761 0.051(9) 0.027(8) 0.041(6) 0.004(6) -0.008(7) -0.003(7)
C762 0.046(9) 0.068(12) 0.069(10) -0.023(10) -0.013(8) -0.005(9)
C763 0.050(10) 0.040(9) 0.064(10) 0.001(8) 0.004(8) -0.003(7)
C801 0.015(8) 0.077(8) 0.059(9) -0.006(7) 0.009(7) -0.002(7)
C802 0.056(13) 0.177(19) 0.094(11) 0.051(11) 0.050(11) 0.000(14)
C803 0.049(12) 0.057(9) 0.101(11) 0.020(8) -0.010(9) -0.023(9)
C821 0.049(9) 0.050(9) 0.037(7) -0.014(6) 0.006(6) 0.009(8)
C822 0.064(13) 0.062(10) 0.052(9) -0.020(8) 0.010(8) 0.009(9)
C823 0.044(11) 0.055(8) 0.052(9) 0.004(7) 0.009(8) 0.013(8)
C861 0.034(9) 0.052(8) 0.042(6) -0.001(7) 0.007(6) 0.011(7)
C862 0.065(13) 0.046(8) 0.057(10) 0.004(7) 0.001(9) 0.004(9)
C863 0.045(11) 0.041(9) 0.045(8) -0.010(7) -0.002(7) 0.022(7)

loop_
_atom_type_symbol
_atom_type_description
_atom_type_scat_dispersion_real
_atom_type_scat_dispersion_imag
_atom_type_scat_source
C C 0.0033 0.0016 'International Tables Vol C Tables 4.2.6.8 and 6.1.1.4'
H H 0.0000 0.0000 'International Tables Vol C Tables 4.2.6.8 and 6.1.1.4'
N N 0.0061 0.0033 'International Tables Vol C Tables 4.2.6.8 and 6.1.1.4'
O O 0.0106 0.0060 'International Tables Vol C Tables 4.2.6.8 and 6.1.1.4'
Si Si 0.0817 0.0704 'International Tables Vol C Tables 4.2.6.8 and 6.1.1.4'
P P 0.1023 0.0942 'International Tables Vol C Tables 4.2.6.8 and 6.1.1.4'
Co Co 0.3494 0.9721 'International Tables Vol C Tables 4.2.6.8 and 6.1.1.4'

loop_
_geom_angle_atom_site_label_1
_geom_angle_atom_site_label_2
_geom_angle_atom_site_label_3
_geom_angle
_geom_angle_site_symmetry_1
_geom_angle_site_symmetry_3
_geom_angle_publ_flag
O31 Co1 O1 104.1(3) . . ?
O31 Co1 O13 129.6(3) . . ?
O1 Co1 O13 111.3(3) . . ?
O31 Co1 O42 106.9(3) . . ?
O1 Co1 O42 117.9(4) . . ?
O13 Co1 O42 87.2(3) . . ?
O31 Co1 Co3 131.1(2) . . ?
O1 Co1 Co3 123.5(3) . . ?
O13 Co1 Co3 44.0(3) . . ?
O42 Co1 Co3 43.2(2) . . ?
O12 Si1 O13 109.8(4) . . ?
O12 Si1 O11 113.7(4) . . ?
O13 Si1 O11 106.5(5) . . ?
O12 Si1 N1 108.3(5) . . ?
O13 Si1 N1 112.9(5) . . ?
O11 Si1 N1 105.8(5) . . ?
C11 N1 Si11 119.3(8) . . ?
C11 N1 Si1 115.1(8) . . ?
Si11 N1 Si1 125.4(6) . . ?
O1 P1 C102 113.5(6) . . ?
O1 P1 C101 111.6(7) . . ?
C102 P1 C101 109.5(7) . . ?
O1 P1 C103 109.7(7) . . ?
C102 P1 C103 106.9(8) . . ?
C101 P1 C103 105.1(9) . . ?
P1 O1 Co1 129.4(5) . . ?
O43 Co2 O33 132.4(3) . . ?
O43 Co2 O2 104.6(4) . . ?
O33 Co2 O2 108.3(4) . . ?
O43 Co2 O23 106.9(3) . . ?
O33 Co2 O23 86.3(3) . . ?
O2 Co2 O23 118.6(3) . . ?
O43 Co2 Co4 132.4(2) . . ?
O33 Co2 Co4 43.3(2) . . ?
O2 Co2 Co4 121.7(3) . . ?
O23 Co2 Co4 43.0(2) . . ?
O21 Si2 O23 109.6(5) . . ?
O21 Si2 O22 112.2(5) . . ?
O23 Si2 O22 106.3(5) . . ?
O21 Si2 N2 110.4(5) . . ?
O23 Si2 N2 112.2(5) . . ?
O22 Si2 N2 106.2(5) . . ?
C21 N2 Si21 121.7(9) . . ?
C21 N2 Si2 113.6(10) . . ?
Si21 N2 Si2 124.6(6) . . ?
O2 P2 C202 110.2(7) . . ?
O2 P2 C201 111.5(6) . . ?
C202 P2 C201 107.4(7) . . ?
O2 P2 C203 112.2(6) . . ?
C202 P2 C203 106.3(8) . . ?
C201 P2 C203 108.9(8) . . ?
P2 O2 Co2 129.0(6) . . ?
O21 Co3 O42 130.5(3) . . ?
O21 Co3 O3 105.5(4) . . ?
O42 Co3 O3 107.9(4) . . ?
O21 Co3 O13 107.8(4) . . ?
O42 Co3 O13 87.0(3) . . ?
O3 Co3 O13 118.4(3) . . ?
O21 Co3 Co1 132.3(3) . . ?
O42 Co3 Co1 44.2(3) . . ?
O3 Co3 Co1 121.3(3) . . ?
O13 Co3 Co1 42.8(2) . . ?
O31 Si3 O32 111.9(5) . . ?
O31 Si3 O33 110.8(5) . . ?
O32 Si3 O33 106.3(4) . . ?
O31 Si3 N3 108.5(5) . . ?
O32 Si3 N3 106.4(5) . . ?
O33 Si3 N3 113.0(5) . . ?
O3 P3 C303 108.7(7) . . ?
O3 P3 C301 112.2(6) . . ?
C303 P3 C301 106.3(8) . . ?
O3 P3 C302 113.0(6) . . ?
C303 P3 C302 108.3(9) . . ?
C301 P3 C302 108.0(7) . . ?
C31 N3 Si3 116.7(8) . . ?
C31 N3 Si31 117.6(8) . . ?
Si3 N3 Si31 125.6(6) . . ?
P3 O3 Co3 128.1(5) . . ?
O12 Co4 O4 105.7(4) . . ?
O12 Co4 O23 129.3(3) . . ?
O4 Co4 O23 111.1(4) . . ?
O12 Co4 O33 108.0(3) . . ?
O4 Co4 O33 115.2(4) . . ?
O23 Co4 O33 86.7(4) . . ?
O12 Co4 Co2 131.3(2) . . ?
O4 Co4 Co2 121.5(3) . . ?
O23 Co4 Co2 44.1(2) . . ?
O33 Co4 Co2 42.6(3) . . ?
O43 Si4 O42 110.6(4) . . ?
O43 Si4 O41 113.0(5) . . ?
O42 Si4 O41 107.4(5) . . ?
O43 Si4 N4 108.7(5) . . ?
O42 Si4 N4 111.8(5) . . ?
O41 Si4 N4 105.4(5) . . ?
C41 N4 Si41 117.5(9) . . ?
C41 N4 Si4 117.0(9) . . ?
Si41 N4 Si4 125.5(6) . . ?
P4 O4 Co4 131.0(5) . . ?
O4 P4 C403 107.7(7) . . ?
O4 P4 C402 111.8(7) . . ?
C403 P4 C402 108.8(9) . . ?
O4 P4 C401 109.3(8) . . ?
C403 P4 C401 108.8(10) . . ?
C402 P4 C401 110.3(8) . . ?
O54 Co5 O53 131.4(3) . . ?
O54 Co5 O5 102.7(3) . . ?
O53 Co5 O5 112.2(3) . . ?
O54 Co5 O73 106.8(3) . . ?
O53 Co5 O73 85.5(3) . . ?
O5 Co5 O73 118.3(4) . . ?
O54 Co5 Co7 131.1(2) . . ?
O53 Co5 Co7 43.3(3) . . ?
O5 Co5 Co7 124.5(3) . . ?
O73 Co5 Co7 42.2(2) . . ?
O51 Si5 O52 112.5(4) . . ?
O51 Si5 O53 110.0(4) . . ?
O52 Si5 O53 106.5(5) . . ?
O51 Si5 N5 110.4(5) . . ?
O52 Si5 N5 104.8(5) . . ?
O53 Si5 N5 112.4(5) . . ?
O5 P5 C502 112.3(6) . . ?
O5 P5 C501 113.1(7) . . ?
C502 P5 C501 109.4(7) . . ?
O5 P5 C503 109.4(6) . . ?
C502 P5 C503 105.6(8) . . ?
C501 P5 C503 106.7(8) . . ?
C51 N5 Si51 119.9(8) . . ?
C51 N5 Si5 116.0(9) . . ?
Si51 N5 Si5 124.0(6) . . ?
P5 O5 Co5 128.3(5) . . ?
O71 Co6 O81 131.8(3) . . ?
O71 Co6 O6 104.2(4) . . ?
O81 Co6 O6 107.8(4) . . ?
O71 Co6 O62 107.0(3) . . ?
O81 Co6 O62 86.5(3) . . ?
O6 Co6 O62 120.5(3) . . ?
O71 Co6 Co8 131.8(2) . . ?
O81 Co6 Co8 43.6(2) . . ?
O6 Co6 Co8 123.3(3) . . ?
O62 Co6 Co8 42.9(2) . . ?
O61 Si6 O62 110.1(4) . . ?
O61 Si6 O63 113.3(5) . . ?
O62 Si6 O63 106.9(5) . . ?
O61 Si6 N6 110.0(5) . . ?
O62 Si6 N6 111.0(5) . . ?
O63 Si6 N6 105.5(5) . . ?
P9 O6 Co6 130.3(6) . . ?
C61 N6 Si6 116.6(9) . . ?
C61 N6 Si61 117.5(9) . . ?
Si6 N6 Si61 125.8(6) . . ?
O61 Co7 O73 131.2(3) . . ?
O61 Co7 O7 104.7(3) . . ?
O73 Co7 O7 109.0(4) . . ?
O61 Co7 O53 108.3(3) . . ?
O73 Co7 O53 86.0(3) . . ?
O7 Co7 O53 117.7(3) . . ?
O61 Co7 Co5 132.3(2) . . ?
O73 Co7 Co5 43.8(2) . . ?
O7 Co7 Co5 121.8(2) . . ?
O53 Co7 Co5 42.2(2) . . ?
O71 Si7 O72 112.0(5) . . ?
O71 Si7 O73 109.8(4) . . ?
O72 Si7 O73 107.8(5) . . ?
O71 Si7 N7 109.3(5) . . ?
O72 Si7 N7 105.7(5) . . ?
O73 Si7 N7 112.2(5) . . ?
O7 P7 C703 112.5(7) . . ?
O7 P7 C702 111.5(6) . . ?
C703 P7 C702 108.3(8) . . ?
O7 P7 C701 108.2(6) . . ?
C703 P7 C701 109.0(8) . . ?
C702 P7 C701 107.3(9) . . ?
P7 O7 Co7 128.5(5) . . ?
C71 N7 Si7 116.3(8) . . ?
C71 N7 Si71 119.1(9) . . ?
Si7 N7 Si71 124.5(6) . . ?
O51 Co8 O8 106.4(4) . . ?
O51 Co8 O62 129.3(3) . . ?
O8 Co8 O62 109.5(3) . . ?
O51 Co8 O81 108.3(3) . . ?
O8 Co8 O81 116.1(4) . . ?
O62 Co8 O81 86.5(3) . . ?
O51 Co8 Co6 131.2(3) . . ?
O8 Co8 Co6 121.4(3) . . ?
O62 Co8 Co6 43.9(2) . . ?
O81 Co8 Co6 42.6(2) . . ?
O54 Si8 O81 110.4(5) . . ?
O54 Si8 O82 112.0(5) . . ?
O81 Si8 O82 106.4(5) . . ?
O54 Si8 N8 109.2(5) . . ?
O81 Si8 N8 113.0(5) . . ?
O82 Si8 N8 105.8(5) . . ?
O8 P8 C803 111.0(7) . . ?
O8 P8 C802 108.3(7) . . ?
C803 P8 C802 108.8(9) . . ?
O8 P8 C801 113.9(6) . . ?
C803 P8 C801 107.1(8) . . ?
C802 P8 C801 107.5(9) . . ?
P8 O8 Co8 130.7(5) . . ?
C81 N8 Si8 115.7(8) . . ?
C81 N8 Si81 118.8(8) . . ?
Si8 N8 Si81 125.2(6) . . ?
O6 P9 C603 112.3(7) . . ?
O6 P9 C602 112.2(7) . . ?
C603 P9 C602 109.0(8) . . ?
O6 P9 C601 109.4(7) . . ?
C603 P9 C601 106.2(8) . . ?
C602 P9 C601 107.5(7) . . ?
N1 Si11 C19 111.2(6) . . ?
N1 Si11 C18 110.9(6) . . ?
C19 Si11 C18 108.5(6) . . ?
N1 Si11 C17 110.1(6) . . ?
C19 Si11 C17 108.1(7) . . ?
C18 Si11 C17 107.9(7) . . ?
C12 C11 C16 120.9(12) . . ?
C12 C11 N1 120.1(12) . . ?
C16 C11 N1 118.9(11) . . ?
C11 C12 C13 116.2(12) . . ?
C11 C12 C121 122.8(11) . . ?
C13 C12 C121 120.8(11) . . ?
Si1 O12 Co4 119.8(5) . . ?
C14 C13 C12 122.7(13) . . ?
Si1 O13 Co1 136.8(5) . . ?
Si1 O13 Co3 120.1(4) . . ?
Co1 O13 Co3 93.2(4) . . ?
C13 C14 C15 120.1(13) . . ?
C16 C15 C14 119.7(13) . . ?
C15 C16 C11 120.3(12) . . ?
C15 C16 C161 117.6(12) . . ?
C11 C16 C161 122.1(12) . . ?
N2 Si21 C27 112.7(6) . . ?
N2 Si21 C28 113.3(7) . . ?
C27 Si21 C28 105.6(8) . . ?
N2 Si21 C29 107.5(7) . . ?
C27 Si21 C29 109.6(8) . . ?
C28 Si21 C29 108.1(7) . . ?
C26 C21 C22 119.1(13) . . ?
C26 C21 N2 120.5(13) . . ?
C22 C21 N2 120.3(12) . . ?
Si2 O21 Co3 122.8(5) . . ?
C23 C22 C21 118.2(15) . . ?
C23 C22 C221 120.5(16) . . ?
C21 C22 C221 121.3(13) . . ?
C24 C23 C22 123.3(18) . . ?
Si2 O23 Co4 137.8(5) . . ?
Si2 O23 Co2 119.6(5) . . ?
Co4 O23 Co2 92.9(3) . . ?
C23 C24 C25 116.7(16) . . ?
C26 C25 C24 123.2(17) . . ?
C25 C26 C21 119.4(16) . . ?
C25 C26 C261 117.8(14) . . ?
C21 C26 C261 122.7(13) . . ?
N3 Si31 C37 108.6(6) . . ?
N3 Si31 C39 112.9(6) . . ?
C37 Si31 C39 108.2(6) . . ?
N3 Si31 C38 113.2(6) . . ?
C37 Si31 C38 108.4(6) . . ?
C39 Si31 C38 105.3(7) . . ?
Si3 O31 Co1 122.1(5) . . ?
C36 C31 C32 122.6(13) . . ?
C36 C31 N3 118.7(11) . . ?
C32 C31 N3 118.7(12) . . ?
C33 C32 C31 117.3(13) . . ?
C33 C32 C321 119.1(12) . . ?
C31 C32 C321 123.6(12) . . ?
Si3 O33 Co2 131.9(5) . . ?
Si3 O33 Co4 120.3(5) . . ?
Co2 O33 Co4 94.0(4) . . ?
C34 C33 C32 119.9(13) . . ?
C35 C34 C33 121.6(15) . . ?
C34 C35 C36 120.4(14) . . ?
C31 C36 C35 118.1(13) . . ?
C31 C36 C361 124.1(13) . . ?
C35 C36 C361 117.8(13) . . ?
N4 Si41 C47 111.7(6) . . ?
N4 Si41 C49 109.2(6) . . ?
C47 Si41 C49 108.2(6) . . ?
N4 Si41 C48 111.8(6) . . ?
C47 Si41 C48 107.5(6) . . ?
C49 Si41 C48 108.3(6) . . ?
C46 C41 N4 121.3(12) . . ?
C46 C41 C42 119.4(13) . . ?
N4 C41 C42 119.1(12) . . ?
Si4 O42 Co3 134.3(5) . . ?
Si4 O42 Co1 119.7(4) . . ?
Co3 O42 Co1 92.6(4) . . ?
C43 C42 C41 117.3(13) . . ?
C43 C42 C421 119.1(12) . . ?
C41 C42 C421 123.5(12) . . ?
Si4 O43 Co2 123.2(5) . . ?
C44 C43 C42 122.4(13) . . ?
C43 C44 C45 119.6(15) . . ?
C44 C45 C46 120.9(14) . . ?
C41 C46 C45 120.1(13) . . ?
C41 C46 C461 119.9(13) . . ?
C45 C46 C461 119.7(12) . . ?
N5 Si51 C57 107.8(6) . . ?
N5 Si51 C59 111.4(7) . . ?
C57 Si51 C59 108.0(7) . . ?
N5 Si51 C58 112.6(6) . . ?
C57 Si51 C58 108.3(7) . . ?
C59 Si51 C58 108.6(7) . . ?
Si5 O51 Co8 122.9(5) . . ?
C52 C51 C56 121.9(12) . . ?
C52 C51 N5 119.2(11) . . ?
C56 C51 N5 118.9(12) . . ?
C53 C52 C51 117.9(13) . . ?
C53 C52 C521 119.9(13) . . ?
C51 C52 C521 122.2(12) . . ?
Si5 O53 Co5 135.2(5) . . ?
Si5 O53 Co7 118.8(4) . . ?
Co5 O53 Co7 94.5(4) . . ?
C54 C53 C52 122.6(14) . . ?
Si8 O54 Co5 120.7(5) . . ?
C53 C54 C55 118.4(14) . . ?
C56 C55 C54 122.0(14) . . ?
C55 C56 C51 117.2(13) . . ?
C55 C56 C561 119.6(12) . . ?
C51 C56 C561 123.2(12) . . ?
N6 Si61 C68 110.7(6) . . ?
N6 Si61 C67 108.7(6) . . ?
C68 Si61 C67 110.6(7) . . ?
N6 Si61 C69 112.4(6) . . ?
C68 Si61 C69 106.8(7) . . ?
C67 Si61 C69 107.6(7) . . ?
Si6 O61 Co7 122.4(5) . . ?
C62 C61 C66 119.2(13) . . ?
C62 C61 N6 121.1(13) . . ?
C66 C61 N6 119.6(12) . . ?
Si6 O62 Co8 135.8(5) . . ?
Si6 O62 Co6 119.4(5) . . ?
Co8 O62 Co6 93.3(3) . . ?
C61 C62 C63 120.6(15) . . ?
C61 C62 C621 120.7(12) . . ?
C63 C62 C621 118.7(13) . . ?
C64 C63 C62 119.2(15) . . ?
C63 C64 C65 121.9(15) . . ?
C64 C65 C66 119.4(17) . . ?
C61 C66 C65 119.7(15) . . ?
C61 C66 C661 121.0(13) . . ?
C65 C66 C661 119.3(15) . . ?
N7 Si71 C78 108.3(6) . . ?
N7 Si71 C79 113.6(5) . . ?
C78 Si71 C79 107.1(6) . . ?
N7 Si71 C77 111.8(6) . . ?
C78 Si71 C77 109.6(6) . . ?
C79 Si71 C77 106.3(6) . . ?
Si7 O71 Co6 121.5(5) . . ?
N7 C71 C72 120.8(13) . . ?
N7 C71 C76 121.3(11) . . ?
C72 C71 C76 117.9(13) . . ?
C73 C72 C71 120.6(14) . . ?
C73 C72 C721 116.9(12) . . ?
C71 C72 C721 122.5(12) . . ?
Si7 O73 Co7 133.9(5) . . ?
Si7 O73 Co5 120.1(4) . . ?
Co7 O73 Co5 94.0(4) . . ?
C72 C73 C74 120.7(14) . . ?
C75 C74 C73 117.7(16) . . ?
C74 C75 C76 125.3(17) . . ?
C75 C76 C71 117.7(14) . . ?
C75 C76 C761 122.1(14) . . ?
C71 C76 C761 120.0(12) . . ?
N8 Si81 C88 112.3(6) . . ?
N8 Si81 C89 112.2(6) . . ?
C88 Si81 C89 107.2(7) . . ?
N8 Si81 C87 109.3(6) . . ?
C88 Si81 C87 108.4(7) . . ?
C89 Si81 C87 107.2(6) . . ?
Si8 O81 Co6 134.0(5) . . ?
Si8 O81 Co8 119.7(5) . . ?
Co6 O81 Co8 93.7(3) . . ?
C82 C81 C86 120.2(13) . . ?
C82 C81 N8 121.5(12) . . ?
C86 C81 N8 118.3(11) . . ?
C83 C82 C81 118.9(13) . . ?
C83 C82 C821 118.0(12) . . ?
C81 C82 C821 123.0(13) . . ?
C84 C83 C82 121.3(13) . . ?
C83 C84 C85 119.2(15) . . ?
C84 C85 C86 122.8(14) . . ?
C85 C86 C81 117.5(12) . . ?
C85 C86 C861 119.2(13) . . ?
C81 C86 C861 123.3(13) . . ?
C12 C121 C122 112.6(13) . . ?
C12 C121 C123 109.8(12) . . ?
C122 C121 C123 110.6(11) . . ?
C16 C161 C163 111.8(13) . . ?
C16 C161 C162 111.7(13) . . ?
C163 C161 C162 107.9(13) . . ?
C222 C221 C22 111.5(16) . . ?
C222 C221 C223 114.3(17) . . ?
C22 C221 C223 108.9(16) . . ?
C26 C261 C263 112.4(14) . . ?
C26 C261 C262 112.0(13) . . ?
C263 C261 C262 111.2(11) . . ?
C323 C321 C322 108.9(11) . . ?
C323 C321 C32 110.1(12) . . ?
C322 C321 C32 113.1(13) . . ?
C362 C361 C36 111.8(12) . . ?
C362 C361 C363 110.3(12) . . ?
C36 C361 C363 111.7(12) . . ?
C422 C421 C42 110.7(13) . . ?
C422 C421 C423 109.5(11) . . ?
C42 C421 C423 111.4(12) . . ?
C46 C461 C462 114.0(13) . . ?
C46 C461 C463 110.1(12) . . ?
C462 C461 C463 109.0(12) . . ?
C52 C521 C522 113.2(12) . . ?
C52 C521 C523 110.9(13) . . ?
C522 C521 C523 108.4(12) . . ?
C56 C561 C563 112.1(12) . . ?
C56 C561 C562 112.3(12) . . ?
C563 C561 C562 108.1(10) . . ?
C62 C621 C623 112.8(13) . . ?
C62 C621 C622 111.3(12) . . ?
C623 C621 C622 110.3(12) . . ?
C66 C661 C663 111.9(15) . . ?
C66 C661 C662 114.9(14) . . ?
C663 C661 C662 109.7(15) . . ?
C723 C721 C722 109.1(11) . . ?
C723 C721 C72 114.2(13) . . ?
C722 C721 C72 112.0(13) . . ?
C76 C761 C762 112.6(14) . . ?
C76 C761 C763 110.1(12) . . ?
C762 C761 C763 111.1(12) . . ?
C82 C821 C823 111.5(13) . . ?
C82 C821 C822 110.7(12) . . ?
C823 C821 C822 110.9(11) . . ?
C862 C861 C86 112.8(12) . . ?
C862 C861 C863 110.8(12) . . ?
C86 C861 C863 110.2(12) . . ?

loop_
_geom_bond_atom_site_label_1
_geom_bond_atom_site_label_2
_geom_bond_distance
_geom_bond_site_symmetry_2
_geom_bond_publ_flag
Co1 O31 1.937(8) . ?
Co1 O1 1.959(8) . ?
Co1 O13 1.967(8) . ?
Co1 O42 2.016(9) . ?
Co1 Co3 2.890(3) . ?
Si1 O12 1.605(8) . ?
Si1 O13 1.624(9) . ?
Si1 O11 1.640(9) . ?
Si1 N1 1.739(10) . ?
N1 C11 1.442(14) . ?
N1 Si11 1.733(11) . ?
P1 O1 1.501(9) . ?
P1 C102 1.773(15) . ?
P1 C101 1.773(16) . ?
P1 C103 1.812(14) . ?
Co2 O43 1.944(8) . ?
Co2 O33 1.961(9) . ?
Co2 O2 1.969(8) . ?
Co2 O23 2.013(8) . ?
Co2 Co4 2.889(3) . ?
Si2 O21 1.600(8) . ?
Si2 O23 1.632(9) . ?
Si2 O22 1.632(9) . ?
Si2 N2 1.774(11) . ?
N2 C21 1.445(16) . ?
N2 Si21 1.710(12) . ?
P2 O2 1.511(10) . ?
P2 C202 1.777(13) . ?
P2 C201 1.776(14) . ?
P2 C203 1.783(15) . ?
Co3 O21 1.938(8) . ?
Co3 O42 1.982(8) . ?
Co3 O3 1.985(8) . ?
Co3 O13 2.011(9) . ?
Si3 O31 1.613(9) . ?
Si3 O32 1.636(9) . ?
Si3 O33 1.639(9) . ?
Si3 N3 1.736(10) . ?
P3 O3 1.485(9) . ?
P3 C303 1.804(14) . ?
P3 C301 1.792(15) . ?
P3 C302 1.810(16) . ?
N3 C31 1.484(16) . ?
N3 Si31 1.747(11) . ?
Co4 O12 1.967(8) . ?
Co4 O4 1.969(8) . ?
Co4 O23 1.973(9) . ?
Co4 O33 1.988(8) . ?
Si4 O43 1.611(8) . ?
Si4 O42 1.624(8) . ?
Si4 O41 1.622(9) . ?
Si4 N4 1.742(11) . ?
N4 C41 1.432(15) . ?
N4 Si41 1.733(11) . ?
O4 P4 1.514(10) . ?
P4 C403 1.777(15) . ?
P4 C402 1.773(15) . ?
P4 C401 1.783(17) . ?
Co5 O54 1.942(8) . ?
Co5 O53 1.957(8) . ?
Co5 O5 1.981(8) . ?
Co5 O73 2.013(8) . ?
Co5 Co7 2.903(3) . ?
Si5 O51 1.609(8) . ?
Si5 O52 1.648(9) . ?
Si5 O53 1.652(9) . ?
Si5 N5 1.758(10) . ?
P5 O5 1.498(9) . ?
P5 C502 1.762(15) . ?
P5 C501 1.784(15) . ?
P5 C503 1.810(13) . ?
N5 C51 1.454(15) . ?
N5 Si51 1.736(12) . ?
Co6 O71 1.950(9) . ?
Co6 O81 1.966(9) . ?
Co6 O6 1.985(8) . ?
Co6 O62 2.011(8) . ?
Co6 Co8 2.897(3) . ?
Si6 O61 1.615(8) . ?
Si6 O62 1.637(9) . ?
Si6 O63 1.638(9) . ?
Si6 N6 1.738(11) . ?
O6 P9 1.503(10) . ?
N6 C61 1.439(15) . ?
N6 Si61 1.757(11) . ?
Co7 O61 1.947(8) . ?
Co7 O73 1.956(8) . ?
Co7 O7 1.965(8) . ?
Co7 O53 1.997(9) . ?
Si7 O71 1.595(8) . ?
Si7 O72 1.631(9) . ?
Si7 O73 1.630(8) . ?
Si7 N7 1.736(11) . ?
P7 O7 1.512(9) . ?
P7 C703 1.769(16) . ?
P7 C702 1.775(15) . ?
P7 C701 1.825(15) . ?
N7 C71 1.417(15) . ?
N7 Si71 1.748(11) . ?
Co8 O51 1.928(8) . ?
Co8 O8 1.968(8) . ?
Co8 O62 1.974(9) . ?
Co8 O81 2.003(8) . ?
Si8 O54 1.616(9) . ?
Si8 O81 1.636(9) . ?
Si8 O82 1.640(9) . ?
Si8 N8 1.749(10) . ?
P8 O8 1.504(10) . ?
P8 C803 1.795(16) . ?
P8 C802 1.810(15) . ?
P8 C801 1.821(15) . ?
N8 C81 1.432(16) . ?
N8 Si81 1.761(11) . ?
P9 C603 1.752(15) . ?
P9 C602 1.756(14) . ?
P9 C601 1.793(13) . ?
Si11 C19 1.849(14) . ?
Si11 C18 1.874(13) . ?
Si11 C17 1.885(13) . ?
C11 C12 1.424(17) . ?
C11 C16 1.426(18) . ?
C12 C13 1.455(17) . ?
C12 C121 1.507(18) . ?
C13 C14 1.364(18) . ?
C14 C15 1.422(19) . ?
C15 C16 1.400(17) . ?
C16 C161 1.504(18) . ?
Si21 C27 1.847(17) . ?
Si21 C28 1.857(15) . ?
Si21 C29 1.891(15) . ?
C21 C26 1.384(18) . ?
C21 C22 1.42(2) . ?
C22 C23 1.38(2) . ?
C22 C221 1.57(2) . ?
C23 C24 1.37(2) . ?
C24 C25 1.38(2) . ?
C25 C26 1.37(2) . ?
C26 C261 1.50(2) . ?
Si31 C37 1.857(13) . ?
Si31 C39 1.856(13) . ?
Si31 C38 1.856(14) . ?
C31 C36 1.387(18) . ?
C31 C32 1.425(17) . ?
C32 C33 1.392(19) . ?
C32 C321 1.538(19) . ?
C33 C34 1.39(2) . ?
C34 C35 1.375(18) . ?
C35 C36 1.392(18) . ?
C36 C361 1.508(18) . ?
Si41 C47 1.840(12) . ?
Si41 C49 1.870(14) . ?
Si41 C48 1.878(13) . ?
C41 C46 1.381(17) . ?
C41 C42 1.439(17) . ?
C42 C43 1.426(18) . ?
C42 C421 1.527(18) . ?
C43 C44 1.345(19) . ?
C44 C45 1.387(19) . ?
C45 C46 1.405(17) . ?
C46 C461 1.516(18) . ?
Si51 C57 1.832(13) . ?
Si51 C59 1.850(15) . ?
Si51 C58 1.874(13) . ?
C51 C52 1.399(17) . ?
C51 C56 1.395(17) . ?
C52 C53 1.400(17) . ?
C52 C521 1.504(18) . ?
C53 C54 1.349(19) . ?
C54 C55 1.408(19) . ?
C55 C56 1.401(17) . ?
C56 C561 1.526(18) . ?
Si61 C68 1.841(15) . ?
Si61 C67 1.865(14) . ?
Si61 C69 1.895(14) . ?
C61 C62 1.387(18) . ?
C61 C66 1.39(2) . ?
C62 C63 1.387(19) . ?
C62 C621 1.52(2) . ?
C63 C64 1.36(2) . ?
C64 C65 1.37(2) . ?
C65 C66 1.391(19) . ?
C66 C661 1.55(2) . ?
Si71 C78 1.853(14) . ?
Si71 C79 1.869(12) . ?
Si71 C77 1.886(13) . ?
C71 C72 1.417(17) . ?
C71 C76 1.449(18) . ?
C72 C73 1.399(18) . ?
C72 C721 1.552(19) . ?
C73 C74 1.40(2) . ?
C74 C75 1.37(2) . ?
C75 C76 1.365(18) . ?
C76 C761 1.472(18) . ?
Si81 C88 1.852(14) . ?
Si81 C89 1.853(13) . ?
Si81 C87 1.888(13) . ?
C81 C82 1.406(16) . ?
C81 C86 1.420(18) . ?
C82 C83 1.401(19) . ?
C82 C821 1.52(2) . ?
C83 C84 1.37(2) . ?
C84 C85 1.377(18) . ?
C85 C86 1.390(19) . ?
C86 C861 1.525(18) . ?
C121 C122 1.52(2) . ?
C121 C123 1.525(18) . ?
C161 C163 1.51(2) . ?
C161 C162 1.56(2) . ?
C221 C222 1.52(2) . ?
C221 C223 1.58(3) . ?
C261 C263 1.548(19) . ?
C261 C262 1.57(2) . ?
C321 C323 1.524(17) . ?
C321 C322 1.520(18) . ?
C361 C362 1.504(18) . ?
C361 C363 1.531(19) . ?
C421 C422 1.520(19) . ?
C421 C423 1.546(19) . ?
C461 C462 1.54(2) . ?
C461 C463 1.554(19) . ?
C521 C522 1.511(19) . ?
C521 C523 1.59(2) . ?
C561 C563 1.543(19) . ?
C561 C562 1.557(17) . ?
C621 C623 1.536(18) . ?
C621 C622 1.53(2) . ?
C661 C663 1.56(2) . ?
C661 C662 1.58(2) . ?
C721 C723 1.51(2) . ?
C721 C722 1.53(2) . ?
C761 C762 1.54(2) . ?
C761 C763 1.57(2) . ?
C821 C823 1.516(19) . ?
C821 C822 1.562(18) . ?
C861 C862 1.507(19) . ?
C861 C863 1.565(19) . ?
Q1 Q4 1.52(3) . ?
